data_7115284
loop_
_publ_author_name
'Jan Klett'

_publ_section_title
;
 Monometalated tribenzotriquinacene: exo and endo coordination of sodium
 and potassium with a rigid bowl-shaped hydrocarbon anion
;
_journal_name_full Chem.Commun.
_journal_page_first 7929
_journal_paper_doi 10.1039/C4CC01428F
_journal_volume 50
_journal_year 2014
_chemical_formula_sum 'C37 H45 Na O3'
_chemical_formula_weight 560.72
_chemical_name_systematic
;
 ?
;
_space_group_crystal_system triclinic
_space_group_IT_number 2
_space_group_name_Hall '-P 1'
_space_group_name_H-M_alt 'P -1'
_symmetry_space_group_name_Hall '-P 1'
_symmetry_space_group_name_H-M 'P -1'
_atom_sites_solution_hydrogens mixed
_audit_creation_method SHELXL-2013
_cell_angle_alpha 90.01(2)
_cell_angle_beta 90.01(2)
_cell_angle_gamma 93.40(2)
_cell_formula_units_Z 8
_cell_length_a 10.364(2)
_cell_length_b 18.028(2)
_cell_length_c 33.590(3)
_cell_measurement_reflns_used 9523
_cell_measurement_temperature 100(2)
_cell_measurement_theta_max 69.267
_cell_measurement_theta_min 4.9805
_cell_volume 6265.0(15)
_computing_structure_refinement 'SHELXL-2013 (Sheldrick, 2013)'
_diffrn_ambient_temperature 100(2)
_diffrn_measured_fraction_theta_full 1.000
_diffrn_measured_fraction_theta_max 0.979
_diffrn_measurement_device_type 'Bruker SMART 6000 diffractometer'
_diffrn_measurement_method 'omega scans'
_diffrn_radiation_type CuK\a
_diffrn_radiation_wavelength 1.54188
_diffrn_reflns_av_R_equivalents 0.0289
_diffrn_reflns_av_unetI/netI 0.0226
_diffrn_reflns_Laue_measured_fraction_full 1.000
_diffrn_reflns_Laue_measured_fraction_max 0.979
_diffrn_reflns_limit_h_max 12
_diffrn_reflns_limit_h_min -12
_diffrn_reflns_limit_k_max 21
_diffrn_reflns_limit_k_min -21
_diffrn_reflns_limit_l_max 40
_diffrn_reflns_limit_l_min -40
_diffrn_reflns_number 197816
_diffrn_reflns_point_group_measured_fraction_full 1.000
_diffrn_reflns_point_group_measured_fraction_max 0.979
_diffrn_reflns_theta_full 67.688
_diffrn_reflns_theta_max 70.334
_diffrn_reflns_theta_min 2.455
_diffrn_source 'rotating anode'
_exptl_absorpt_coefficient_mu 0.691
_exptl_absorpt_correction_T_max 0.7533
_exptl_absorpt_correction_T_min 0.5879
_exptl_absorpt_correction_type multi-scan
_exptl_absorpt_process_details SADABS-2012/1
_exptl_crystal_colour orange
_exptl_crystal_density_diffrn 1.189
_exptl_crystal_description plate
_exptl_crystal_F_000 2416
_exptl_crystal_size_max 0.200
_exptl_crystal_size_mid 0.200
_exptl_crystal_size_min 0.050
_refine_diff_density_max 0.225
_refine_diff_density_min -0.272
_refine_diff_density_rms 0.033
_refine_ls_extinction_method none
_refine_ls_goodness_of_fit_ref 1.037
_refine_ls_hydrogen_treatment mixed
_refine_ls_matrix_type full
_refine_ls_number_parameters 1514
_refine_ls_number_reflns 22618
_refine_ls_number_restraints 30
_refine_ls_restrained_S_all 1.036
_refine_ls_R_factor_all 0.0312
_refine_ls_R_factor_gt 0.0305
_refine_ls_shift/su_max 0.001
_refine_ls_shift/su_mean 0.000
_refine_ls_structure_factor_coef Fsqd
_refine_ls_weighting_details 'w=1/[\s^2^(Fo^2^)+(0.0503P)^2^+1.1602P] where P=(Fo^2^+2Fc^2^)/3'
_refine_ls_weighting_scheme calc
_refine_ls_wR_factor_gt 0.0830
_refine_ls_wR_factor_ref 0.0838
_reflns_Friedel_coverage 0.000
_reflns_number_gt 22254
_reflns_number_total 22618
_reflns_threshold_expression 'I > 2\s(I)'
_cod_data_source_file c4cc01428f2_all.cif
_cod_data_source_block Go11
_cod_database_code 7115284
_shelx_space_group_comment
;
The symmetry employed for this shelxl refinement is uniquely defined
by the following loop, which should always be used as a source of
symmetry information in preference to the above space-group names.
They are only intended as comments.
;
_shelx_estimated_absorpt_t_min 0.874
_shelx_estimated_absorpt_t_max 0.966
_shelxl_version_number 2013-4

loop_
_space_group_symop_operation_xyz
'x, y, z'
'-x, -y, -z'

loop_
_atom_site_label
_atom_site_type_symbol
_atom_site_fract_x
_atom_site_fract_y
_atom_site_fract_z
_atom_site_U_iso_or_equiv
_atom_site_adp_type
_atom_site_occupancy
_atom_site_site_symmetry_order
_atom_site_calc_flag
_atom_site_refinement_flags_posn
_atom_site_refinement_flags_adp
Na1 Na 0.40064(5) 0.48892(3) 0.12019(2) 0.02731(11) Uani 1 1 d . .
C1 C 0.57643(14) 0.57921(7) 0.04619(4) 0.0253(3) Uani 1 1 d D .
H1 H 0.5706(16) 0.5252(7) 0.0396(5) 0.030 Uiso 1 1 d D U
C2 C 0.52177(14) 0.59617(7) 0.08738(4) 0.0260(3) Uani 1 1 d . .
C3 C 0.71919(14) 0.60950(8) 0.04826(4) 0.0261(3) Uani 1 1 d D .
H3 H 0.7822(15) 0.5786(9) 0.0340(5) 0.031 Uiso 1 1 d D U
C4 C 0.50080(14) 0.62713(8) 0.01701(4) 0.0268(3) Uani 1 1 d D .
H4 H 0.4736(17) 0.6002(9) -0.0081(4) 0.032 Uiso 1 1 d D U
C5 C 0.62905(14) 0.61148(7) 0.11411(4) 0.0259(3) Uani 1 1 d . .
C6 C 0.63435(16) 0.62311(8) 0.15549(4) 0.0312(3) Uani 1 1 d . .
H10A H 0.5571 0.6208 0.1708 0.037 Uiso 1 1 calc R U
C7 C 0.75334(17) 0.63810(8) 0.17402(5) 0.0354(3) Uani 1 1 d . .
H10B H 0.7558 0.6474 0.2019 0.042 Uiso 1 1 calc R U
C8 C 0.86838(16) 0.63973(9) 0.15278(5) 0.0366(3) Uani 1 1 d . .
H10C H 0.9488 0.6480 0.1661 0.044 Uiso 1 1 calc R U
C9 C 0.86447(15) 0.62902(8) 0.11160(5) 0.0328(3) Uani 1 1 d . .
H10D H 0.9424 0.6308 0.0967 0.039 Uiso 1 1 calc R U
C10 C 0.74740(14) 0.61584(7) 0.09268(4) 0.0262(3) Uani 1 1 d . .
C11 C 0.71617(13) 0.68324(8) 0.02653(4) 0.0247(3) Uani 1 1 d . .
C12 C 0.81572(14) 0.73754(9) 0.02207(4) 0.0305(3) Uani 1 1 d . .
H11A H 0.8957 0.7331 0.0354 0.037 Uiso 1 1 calc R U
C13 C 0.79733(16) 0.79824(9) -0.00204(5) 0.0349(3) Uani 1 1 d . .
H11B H 0.8657 0.8351 -0.0056 0.042 Uiso 1 1 calc R U
C14 C 0.67973(16) 0.80593(9) -0.02118(5) 0.0343(3) Uani 1 1 d . .
H11C H 0.6687 0.8474 -0.0380 0.041 Uiso 1 1 calc R U
C15 C 0.57858(15) 0.75286(8) -0.01558(4) 0.0314(3) Uani 1 1 d . .
H11D H 0.4973 0.7585 -0.0280 0.038 Uiso 1 1 calc R U
C16 C 0.59711(14) 0.69166(8) 0.00822(4) 0.0253(3) Uani 1 1 d . .
C17 C 0.38577(13) 0.65014(8) 0.04135(5) 0.0278(3) Uani 1 1 d . .
C18 C 0.28009(15) 0.68672(9) 0.02889(6) 0.0384(4) Uani 1 1 d . .
H11E H 0.2677 0.6962 0.0014 0.046 Uiso 1 1 calc R U
C19 C 0.19048(15) 0.71000(10) 0.05705(7) 0.0467(4) Uani 1 1 d . .
H11F H 0.1164 0.7344 0.0486 0.056 Uiso 1 1 calc R U
C20 C 0.21080(15) 0.69726(9) 0.09691(6) 0.0426(4) Uani 1 1 d . .
H12A H 0.1509 0.7140 0.1158 0.051 Uiso 1 1 calc R U
C21 C 0.31685(14) 0.66055(9) 0.11007(5) 0.0344(3) Uani 1 1 d . .
H12B H 0.3289 0.6524 0.1377 0.041 Uiso 1 1 calc R U
C22 C 0.40666(14) 0.63544(7) 0.08235(4) 0.0269(3) Uani 1 1 d . .
Na2 Na 0.62522(5) -0.02510(3) 0.37127(2) 0.02699(11) Uani 1 1 d . .
C201 C 0.43835(14) -0.10510(7) 0.29514(4) 0.0261(3) Uani 1 1 d D .
H201 H 0.4454(17) -0.0523(7) 0.2887(5) 0.031 Uiso 1 1 d D U
C202 C 0.50600(14) -0.12761(7) 0.33345(4) 0.0253(3) Uani 1 1 d . .
C203 C 0.49965(14) -0.15115(7) 0.26188(4) 0.0252(3) Uani 1 1 d D .
H203 H 0.5204(16) -0.1241(9) 0.2363(4) 0.030 Uiso 1 1 d D U
C204 C 0.29565(14) -0.13240(8) 0.30122(4) 0.0267(3) Uani 1 1 d D .
H204 H 0.2323(15) -0.0981(9) 0.2903(5) 0.032 Uiso 1 1 d D U
C205 C 0.61734(13) -0.16728(7) 0.32289(4) 0.0256(3) Uani 1 1 d . .
C206 C 0.71612(14) -0.19670(8) 0.34568(5) 0.0308(3) Uani 1 1 d . .
H20A H 0.7155 -0.1919 0.3738 0.037 Uiso 1 1 calc R U
C207 C 0.81490(14) -0.23280(9) 0.32706(5) 0.0364(3) Uani 1 1 d . .
H20B H 0.8806 -0.2527 0.3429 0.044 Uiso 1 1 calc R U
C208 C 0.81971(14) -0.24042(10) 0.28594(5) 0.0389(4) Uani 1 1 d . .
H20C H 0.8890 -0.2641 0.2737 0.047 Uiso 1 1 calc R U
C209 C 0.72091(14) -0.21265(9) 0.26270(5) 0.0325(3) Uani 1 1 d . .
H20D H 0.7218 -0.2184 0.2346 0.039 Uiso 1 1 calc R U
C210 C 0.62273(13) -0.17711(8) 0.28081(4) 0.0257(3) Uani 1 1 d . .
C211 C 0.39780(13) -0.21433(7) 0.25549(4) 0.0231(3) Uani 1 1 d . .
C212 C 0.40583(14) -0.27554(8) 0.23057(4) 0.0272(3) Uani 1 1 d . .
H21A H 0.4820 -0.2819 0.2155 0.033 Uiso 1 1 calc R U
C213 C 0.30143(15) -0.32714(8) 0.22789(4) 0.0316(3) Uani 1 1 d . .
H21B H 0.3050 -0.3684 0.2104 0.038 Uiso 1 1 calc R U
C214 C 0.19121(15) -0.31862(9) 0.25087(5) 0.0350(3) Uani 1 1 d . .
H21C H 0.1207 -0.3547 0.2493 0.042 Uiso 1 1 calc R U
C215 C 0.18365(14) -0.25797(9) 0.27598(5) 0.0316(3) Uani 1 1 d . .
H21D H 0.1087 -0.2526 0.2917 0.038 Uiso 1 1 calc R U
C216 C 0.28712(13) -0.20497(8) 0.27787(4) 0.0250(3) Uani 1 1 d . .
C217 C 0.28304(14) -0.14207(7) 0.34607(4) 0.0266(3) Uani 1 1 d . .
C218 C 0.17294(15) -0.15413(8) 0.36871(5) 0.0315(3) Uani 1 1 d . .
H21E H 0.0901 -0.1532 0.3567 0.038 Uiso 1 1 calc R U
C219 C 0.18384(16) -0.16771(9) 0.40943(5) 0.0358(3) Uani 1 1 d . .
H21F H 0.1084 -0.1753 0.4253 0.043 Uiso 1 1 calc R U
C220 C 0.30492(16) -0.17011(8) 0.42663(4) 0.0332(3) Uani 1 1 d . .
H22A H 0.3115 -0.1808 0.4542 0.040 Uiso 1 1 calc R U
C221 C 0.41721(15) -0.15715(8) 0.40430(4) 0.0294(3) Uani 1 1 d . .
H22B H 0.4994 -0.1581 0.4168 0.035 Uiso 1 1 calc R U
C222 C 0.40873(14) -0.14274(7) 0.36332(4) 0.0255(3) Uani 1 1 d . .
Na3 Na 0.39866(5) -0.00916(3) 0.12137(2) 0.02710(11) Uani 1 1 d . .
C301 C 0.57524(13) 0.05636(7) 0.19699(4) 0.0245(3) Uani 1 1 d D .
H301 H 0.5576(16) 0.0005(7) 0.1969(5) 0.029 Uiso 1 1 d D U
C302 C 0.52353(14) 0.09198(8) 0.15921(4) 0.0259(3) Uani 1 1 d . .
C303 C 0.50704(14) 0.09551(7) 0.23170(4) 0.0255(3) Uani 1 1 d D .
H303 H 0.4808(16) 0.0626(9) 0.2549(4) 0.031 Uiso 1 1 d D U
C304 C 0.72179(13) 0.07936(7) 0.19724(4) 0.0243(3) Uani 1 1 d D .
H304 H 0.7776(15) 0.0392(8) 0.2062(5) 0.029 Uiso 1 1 d D U
C305 C 0.41167(14) 0.13129(7) 0.16971(4) 0.0266(3) Uani 1 1 d . .
C306 C 0.32128(14) 0.16731(8) 0.14652(5) 0.0343(3) Uani 1 1 d . .
H30A H 0.3311 0.1696 0.1184 0.041 Uiso 1 1 calc R U
C307 C 0.21761(15) 0.19955(9) 0.16459(6) 0.0421(4) Uani 1 1 d . .
H30B H 0.1569 0.2235 0.1486 0.050 Uiso 1 1 calc R U
C308 C 0.20129(15) 0.19737(9) 0.20545(6) 0.0440(4) Uani 1 1 d . .
H30C H 0.1293 0.2191 0.2173 0.053 Uiso 1 1 calc R U
C309 C 0.29122(15) 0.16308(9) 0.22926(5) 0.0362(3) Uani 1 1 d . .
H30D H 0.2811 0.1620 0.2574 0.043 Uiso 1 1 calc R U
C310 C 0.39437(14) 0.13100(8) 0.21185(4) 0.0274(3) Uani 1 1 d . .
C311 C 0.61187(13) 0.15186(7) 0.24619(4) 0.0233(3) Uani 1 1 d . .
C312 C 0.60091(14) 0.20770(8) 0.27440(4) 0.0270(3) Uani 1 1 d . .
H31A H 0.5209 0.2135 0.2875 0.032 Uiso 1 1 calc R U
C313 C 0.70800(15) 0.25499(8) 0.28327(4) 0.0299(3) Uani 1 1 d . .
H31B H 0.7016 0.2926 0.3029 0.036 Uiso 1 1 calc R U
C314 C 0.82410(15) 0.24729(8) 0.26355(4) 0.0308(3) Uani 1 1 d . .
H31C H 0.8967 0.2801 0.2695 0.037 Uiso 1 1 calc R U
C315 C 0.83508(14) 0.19187(8) 0.23507(4) 0.0278(3) Uani 1 1 d . .
H31D H 0.9145 0.1870 0.2215 0.033 Uiso 1 1 calc R U
C316 C 0.72889(13) 0.14377(7) 0.22677(4) 0.0238(3) Uani 1 1 d . .
C317 C 0.75028(14) 0.10488(7) 0.15480(4) 0.0250(3) Uani 1 1 d . .
C318 C 0.86854(15) 0.12236(8) 0.13746(5) 0.0312(3) Uani 1 1 d . .
H31E H 0.9461 0.1128 0.1511 0.037 Uiso 1 1 calc R U
C319 C 0.87341(16) 0.15424(9) 0.09952(5) 0.0361(3) Uani 1 1 d . .
H31F H 0.9543 0.1654 0.0869 0.043 Uiso 1 1 calc R U
C320 C 0.75925(17) 0.16949(8) 0.08042(4) 0.0349(3) Uani 1 1 d . .
H32A H 0.7632 0.1936 0.0553 0.042 Uiso 1 1 calc R U
C321 C 0.63892(16) 0.15037(8) 0.09724(4) 0.0308(3) Uani 1 1 d . .
H32B H 0.5620 0.1602 0.0833 0.037 Uiso 1 1 calc R U
C322 C 0.63195(14) 0.11648(7) 0.13488(4) 0.0251(3) Uani 1 1 d . .
Na4 Na 0.61489(5) 0.47687(3) 0.37002(2) 0.02711(11) Uani 1 1 d . .
C401 C 0.43069(13) 0.41836(7) 0.44861(4) 0.0242(3) Uani 1 1 d D .
H401 H 0.4490(16) 0.4743(7) 0.4491(5) 0.029 Uiso 1 1 d D U
C402 C 0.49529(13) 0.38132(7) 0.41326(4) 0.0243(3) Uani 1 1 d . .
C403 C 0.28529(13) 0.39488(7) 0.44462(4) 0.0248(3) Uani 1 1 d D .
H403 H 0.2265(15) 0.4356(8) 0.4513(5) 0.030 Uiso 1 1 d D U
C404 C 0.48750(14) 0.38110(8) 0.48577(4) 0.0254(3) Uani 1 1 d D .
H404 H 0.5087(17) 0.4162(9) 0.5087(4) 0.030 Uiso 1 1 d D U
C405 C 0.39542(13) 0.35492(7) 0.38591(4) 0.0236(3) Uani 1 1 d . .
C406 C 0.40166(14) 0.32045(8) 0.34844(4) 0.0266(3) Uani 1 1 d . .
H40A H 0.4831 0.3106 0.3373 0.032 Uiso 1 1 calc R U
C407 C 0.28823(15) 0.30073(8) 0.32774(4) 0.0299(3) Uani 1 1 d . .
H40B H 0.2933 0.2770 0.3026 0.036 Uiso 1 1 calc R U
C408 C 0.16792(15) 0.31503(8) 0.34314(4) 0.0315(3) Uani 1 1 d . .
H40C H 0.0917 0.3026 0.3282 0.038 Uiso 1 1 calc R U
C409 C 0.15952(14) 0.34796(8) 0.38095(4) 0.0285(3) Uani 1 1 d . .
H40D H 0.0775 0.3570 0.3920 0.034 Uiso 1 1 calc R U
C410 C 0.27115(13) 0.36700(7) 0.40192(4) 0.0240(3) Uani 1 1 d . .
C411 C 0.26818(13) 0.33264(8) 0.47484(4) 0.0240(3) Uani 1 1 d . .
C412 C 0.15873(13) 0.28543(8) 0.48100(4) 0.0271(3) Uani 1 1 d . .
H41A H 0.0831 0.2905 0.4655 0.033 Uiso 1 1 calc R U
C413 C 0.16171(14) 0.23106(8) 0.51000(4) 0.0290(3) Uani 1 1 d . .
H41B H 0.0869 0.1993 0.5147 0.035 Uiso 1 1 calc R U
C414 C 0.27289(14) 0.22232(8) 0.53229(4) 0.0280(3) Uani 1 1 d . .
H41C H 0.2739 0.1844 0.5519 0.034 Uiso 1 1 calc R U
C415 C 0.38298(14) 0.26915(8) 0.52591(4) 0.0256(3) Uani 1 1 d . .
H41D H 0.4593 0.2632 0.5409 0.031 Uiso 1 1 calc R U
C416 C 0.37934(13) 0.32442(7) 0.49731(4) 0.0228(3) Uani 1 1 d . .
C417 C 0.60713(13) 0.34592(8) 0.47025(4) 0.0256(3) Uani 1 1 d . .
C418 C 0.70385(14) 0.31494(9) 0.49162(5) 0.0318(3) Uani 1 1 d . .
H41E H 0.7047 0.3180 0.5199 0.038 Uiso 1 1 calc R U
C419 C 0.80085(14) 0.27893(10) 0.47166(5) 0.0376(4) Uani 1 1 d . .
H41F H 0.8685 0.2581 0.4862 0.045 Uiso 1 1 calc R U
C420 C 0.79718(14) 0.27403(9) 0.43058(5) 0.0355(3) Uani 1 1 d . .
H42A H 0.8622 0.2487 0.4172 0.043 Uiso 1 1 calc R U
C421 C 0.70057(14) 0.30529(8) 0.40835(5) 0.0289(3) Uani 1 1 d . .
H42B H 0.7002 0.3013 0.3801 0.035 Uiso 1 1 calc R U
C422 C 0.60371(13) 0.34272(7) 0.42790(4) 0.0245(3) Uani 1 1 d . .
O3 O 0.54403(10) 0.39964(6) 0.12424(3) 0.0343(2) Uani 1 1 d . .
C131 C 0.67438(16) 0.41194(9) 0.11033(5) 0.0376(3) Uani 1 1 d . .
H13A H 0.6844 0.4610 0.0971 0.045 Uiso 1 1 calc R U
H13B H 0.6931 0.3734 0.0905 0.045 Uiso 1 1 calc R U
C132 C 0.76925(15) 0.40948(9) 0.14434(5) 0.0352(3) Uani 1 1 d . .
H13C H 0.7542 0.4499 0.1634 0.042 Uiso 1 1 calc R U
H13D H 0.8585 0.4171 0.1340 0.042 Uiso 1 1 calc R U
C133 C 0.75343(16) 0.33491(9) 0.16542(5) 0.0383(4) Uani 1 1 d . .
H13E H 0.8091 0.3355 0.1894 0.046 Uiso 1 1 calc R U
H13F H 0.7805 0.2951 0.1475 0.046 Uiso 1 1 calc R U
C134 C 0.61279(16) 0.31932(10) 0.17745(5) 0.0389(4) Uani 1 1 d . .
H13G H 0.6008 0.2682 0.1882 0.047 Uiso 1 1 calc R U
H13H H 0.5901 0.3544 0.1987 0.047 Uiso 1 1 calc R U
C135 C 0.52487(15) 0.32760(8) 0.14224(5) 0.0350(3) Uani 1 1 d . .
H13I H 0.5416 0.2890 0.1223 0.042 Uiso 1 1 calc R U
H13J H 0.4338 0.3200 0.1510 0.042 Uiso 1 1 calc R U
O4 O 0.30436(10) 0.48849(6) 0.18104(3) 0.0322(2) Uani 1 1 d . .
C141 C 0.36603(15) 0.47286(9) 0.21827(4) 0.0333(3) Uani 1 1 d . .
H14A H 0.3482 0.5122 0.2377 0.040 Uiso 1 1 calc R U
H14B H 0.4607 0.4737 0.2142 0.040 Uiso 1 1 calc R U
C142 C 0.31921(15) 0.39802(9) 0.23503(5) 0.0359(3) Uani 1 1 d . .
H14C H 0.3587 0.3909 0.2615 0.043 Uiso 1 1 calc R U
H14D H 0.3462 0.3580 0.2172 0.043 Uiso 1 1 calc R U
C143 C 0.17261(15) 0.39343(9) 0.23887(5) 0.0364(3) Uani 1 1 d . .
H14E H 0.1421 0.3427 0.2472 0.044 Uiso 1 1 calc R U
H14F H 0.1462 0.4289 0.2594 0.044 Uiso 1 1 calc R U
C144 C 0.11220(15) 0.41182(9) 0.19918(5) 0.0360(3) Uani 1 1 d . .
H14G H 0.1308 0.3732 0.1794 0.043 Uiso 1 1 calc R U
H14H H 0.0172 0.4124 0.2022 0.043 Uiso 1 1 calc R U
C145 C 0.16601(14) 0.48689(9) 0.18473(5) 0.0330(3) Uani 1 1 d . .
H14I H 0.1275 0.4979 0.1586 0.040 Uiso 1 1 calc R U
H14J H 0.1421 0.5258 0.2037 0.040 Uiso 1 1 calc R U
O5 O 0.21912(10) 0.44556(6) 0.08715(3) 0.0323(2) Uani 1 1 d . .
C151 C 0.15772(15) 0.49006(8) 0.05808(4) 0.0318(3) Uani 1 1 d . .
H15A H 0.1968 0.4823 0.0316 0.038 Uiso 1 1 calc R U
H15B H 0.1722 0.5432 0.0651 0.038 Uiso 1 1 calc R U
C152 C 0.01459(15) 0.46996(9) 0.05615(5) 0.0353(3) Uani 1 1 d . .
H15C H -0.0250 0.4995 0.0351 0.042 Uiso 1 1 calc R U
H15D H -0.0259 0.4820 0.0818 0.042 Uiso 1 1 calc R U
C153 C -0.01050(16) 0.38768(10) 0.04734(6) 0.0429(4) Uani 1 1 d . .
H15E H 0.0177 0.3770 0.0199 0.051 Uiso 1 1 calc R U
H15F H -0.1043 0.3741 0.0493 0.051 Uiso 1 1 calc R U
C154 C 0.06280(18) 0.34172(9) 0.07678(6) 0.0436(4) Uani 1 1 d . .
H15G H 0.0248 0.3462 0.1037 0.052 Uiso 1 1 calc R U
H15H H 0.0545 0.2887 0.0689 0.052 Uiso 1 1 calc R U
C155 C 0.20309(16) 0.36766(9) 0.07789(5) 0.0363(3) Uani 1 1 d . .
H15I H 0.2481 0.3389 0.0982 0.044 Uiso 1 1 calc R U
H15J H 0.2429 0.3584 0.0517 0.044 Uiso 1 1 calc R U
O23 O 0.80250(10) 0.02013(6) 0.33757(3) 0.0310(2) Uani 1 1 d . .
C231 C 0.87012(17) -0.01377(9) 0.30571(5) 0.0370(3) Uani 1 1 d . .
H23A H 0.8368 0.0031 0.2798 0.044 Uiso 1 1 calc R U
H23B H 0.8550 -0.0684 0.3071 0.044 Uiso 1 1 calc R U
C232 C 1.01386(16) 0.00677(11) 0.30853(5) 0.0419(4) Uani 1 1 d . .
H23C H 1.0588 -0.0148 0.2857 0.050 Uiso 1 1 calc R U
H23D H 1.0487 -0.0142 0.3333 0.050 Uiso 1 1 calc R U
C233 C 1.03942(15) 0.09116(11) 0.30855(5) 0.0415(4) Uani 1 1 d . .
H23E H 1.1322 0.1037 0.3138 0.050 Uiso 1 1 calc R U
H23F H 1.0179 0.1113 0.2821 0.050 Uiso 1 1 calc R U
C234 C 0.95820(16) 0.12620(9) 0.34033(5) 0.0376(3) Uani 1 1 d . .
H23G H 0.9896 0.1126 0.3670 0.045 Uiso 1 1 calc R U
H23H H 0.9669 0.1810 0.3379 0.045 Uiso 1 1 calc R U
C235 C 0.81805(14) 0.09984(8) 0.33590(5) 0.0307(3) Uani 1 1 d . .
H23I H 0.7669 0.1214 0.3574 0.037 Uiso 1 1 calc R U
H23J H 0.7848 0.1173 0.3101 0.037 Uiso 1 1 calc R U
O24 O 0.72861(10) -0.03316(7) 0.43121(3) 0.0360(2) Uani 1 1 d . .
C241 C 0.86665(14) -0.02211(9) 0.43442(5) 0.0324(3) Uani 1 1 d . .
H24A H 0.9062 -0.0279 0.4079 0.039 Uiso 1 1 calc R U
H24B H 0.8998 -0.0603 0.4523 0.039 Uiso 1 1 calc R U
C242 C 0.90500(15) 0.05403(10) 0.45057(5) 0.0376(3) Uani 1 1 d . .
H24C H 0.8774 0.0923 0.4318 0.045 Uiso 1 1 calc R U
H24D H 1.0002 0.0598 0.4532 0.045 Uiso 1 1 calc R U
C243 C 0.84272(15) 0.06523(9) 0.49105(5) 0.0368(3) Uani 1 1 d . .
H24E H 0.8793 0.0316 0.5108 0.044 Uiso 1 1 calc R U
H24F H 0.8613 0.1171 0.5001 0.044 Uiso 1 1 calc R U
C244 C 0.69741(14) 0.04892(9) 0.48796(5) 0.0336(3) Uani 1 1 d . .
H24G H 0.6583 0.0502 0.5148 0.040 Uiso 1 1 calc R U
H24H H 0.6592 0.0876 0.4715 0.040 Uiso 1 1 calc R U
C245 C 0.66789(15) -0.02662(10) 0.46939(5) 0.0380(4) Uani 1 1 d . .
H24I H 0.6982 -0.0654 0.4874 0.046 Uiso 1 1 calc R U
H24J H 0.5732 -0.0351 0.4663 0.046 Uiso 1 1 calc R U
O25 O 0.49083(10) 0.06893(6) 0.38034(3) 0.0331(2) Uani 1 1 d . .
C251 C 0.50841(15) 0.14146(8) 0.39788(5) 0.0311(3) Uani 1 1 d . .
H25A H 0.4952 0.1796 0.3773 0.037 Uiso 1 1 calc R U
H25B H 0.5982 0.1490 0.4078 0.037 Uiso 1 1 calc R U
C252 C 0.41554(16) 0.15143(10) 0.43183(5) 0.0407(4) Uani 1 1 d . .
H25C H 0.4264 0.2030 0.4420 0.049 Uiso 1 1 calc R U
H25D H 0.4352 0.1173 0.4538 0.049 Uiso 1 1 calc R U
C253 C 0.27621(16) 0.13542(11) 0.41819(5) 0.0414(4) Uani 1 1 d . .
H25E H 0.2175 0.1358 0.4414 0.050 Uiso 1 1 calc R U
H25F H 0.2516 0.1745 0.3994 0.050 Uiso 1 1 calc R U
C254 C 0.26303(15) 0.05984(9) 0.39781(5) 0.0359(3) Uani 1 1 d . .
H25G H 0.2763 0.0202 0.4175 0.043 Uiso 1 1 calc R U
H25H H 0.1750 0.0516 0.3866 0.043 Uiso 1 1 calc R U
C255 C 0.36192(15) 0.05662(9) 0.36493(5) 0.0367(3) Uani 1 1 d . .
H25I H 0.3532 0.0074 0.3518 0.044 Uiso 1 1 calc R U
H25J H 0.3458 0.0949 0.3447 0.044 Uiso 1 1 calc R U
O33 O 0.23609(10) -0.06467(6) 0.15993(3) 0.0322(2) Uani 1 1 d . .
C331 C 0.18218(15) -0.01769(9) 0.18959(5) 0.0344(3) Uani 1 1 d . .
H33A H 0.1983 0.0350 0.1818 0.041 Uiso 1 1 calc R U
H33B H 0.2258 -0.0250 0.2154 0.041 Uiso 1 1 calc R U
C332 C 0.03930(15) -0.03449(9) 0.19446(5) 0.0320(3) Uani 1 1 d . .
H33C H -0.0055 -0.0225 0.1694 0.038 Uiso 1 1 calc R U
H33D H 0.0063 -0.0030 0.2159 0.038 Uiso 1 1 calc R U
C333 C 0.01028(16) -0.11568(9) 0.20465(5) 0.0382(4) Uani 1 1 d . .
H33E H -0.0843 -0.1271 0.2046 0.046 Uiso 1 1 calc R U
H33F H 0.0433 -0.1260 0.2316 0.046 Uiso 1 1 calc R U
C334 C 0.07421(17) -0.16461(9) 0.17421(5) 0.0400(4) Uani 1 1 d . .
H33G H 0.0640 -0.2172 0.1827 0.048 Uiso 1 1 calc R U
H33H H 0.0313 -0.1602 0.1481 0.048 Uiso 1 1 calc R U
C335 C 0.21625(16) -0.14164(9) 0.17026(5) 0.0358(3) Uani 1 1 d . .
H33I H 0.2604 -0.1508 0.1958 0.043 Uiso 1 1 calc R U
H33J H 0.2551 -0.1723 0.1495 0.043 Uiso 1 1 calc R U
O34 O 0.27895(10) 0.01211(6) 0.06592(3) 0.0336(2) Uani 1 1 d . .
C341 C 0.33088(16) -0.00516(10) 0.02770(5) 0.0364(3) Uani 1 1 d . .
H34A H 0.4265 -0.0009 0.0291 0.044 Uiso 1 1 calc R U
H34B H 0.3033 0.0315 0.0080 0.044 Uiso 1 1 calc R U
C342 C 0.28730(16) -0.08231(10) 0.01401(5) 0.0394(4) Uani 1 1 d . .
H34C H 0.3221 -0.1195 0.0322 0.047 Uiso 1 1 calc R U
H34D H 0.3213 -0.0910 -0.0130 0.047 Uiso 1 1 calc R U
C343 C 0.14010(17) -0.09159(11) 0.01347(5) 0.0451(4) Uani 1 1 d . .
H34E H 0.1125 -0.1440 0.0077 0.054 Uiso 1 1 calc R U
H34F H 0.1056 -0.0601 -0.0077 0.054 Uiso 1 1 calc R U
C344 C 0.08689(16) -0.06914(11) 0.05376(5) 0.0441(4) Uani 1 1 d . .
H34G H -0.0086 -0.0695 0.0524 0.053 Uiso 1 1 calc R U
H34H H 0.1101 -0.1056 0.0742 0.053 Uiso 1 1 calc R U
C345 C 0.14083(16) 0.00762(11) 0.06565(5) 0.0413(4) Uani 1 1 d . .
H34I H 0.1097 0.0447 0.0467 0.050 Uiso 1 1 calc R U
H34J H 0.1087 0.0197 0.0925 0.050 Uiso 1 1 calc R U
O35 O 0.54017(10) -0.08263(6) 0.08909(3) 0.0339(2) Uani 1 1 d . .
C351 C 0.51478(16) -0.16200(9) 0.09221(5) 0.0382(4) Uani 1 1 d . .
H35A H 0.5513 -0.1866 0.0688 0.046 Uiso 1 1 calc R U
H35B H 0.4203 -0.1738 0.0925 0.046 Uiso 1 1 calc R U
C352 C 0.57374(17) -0.19094(9) 0.12961(6) 0.0419(4) Uani 1 1 d . .
H35C H 0.5561 -0.2454 0.1313 0.050 Uiso 1 1 calc R U
H35D H 0.5344 -0.1681 0.1531 0.050 Uiso 1 1 calc R U
C353 C 0.71946(17) -0.17269(9) 0.12967(5) 0.0396(4) Uani 1 1 d . .
H35E H 0.7566 -0.1875 0.1554 0.048 Uiso 1 1 calc R U
H35F H 0.7605 -0.2007 0.1082 0.048 Uiso 1 1 calc R U
C354 C 0.74643(15) -0.08972(8) 0.12319(5) 0.0330(3) Uani 1 1 d . .
H35G H 0.7179 -0.0623 0.1468 0.040 Uiso 1 1 calc R U
H35H H 0.8406 -0.0788 0.1199 0.040 Uiso 1 1 calc R U
C355 C 0.67647(15) -0.06402(9) 0.08673(5) 0.0343(3) Uani 1 1 d . .
H35I H 0.6914 -0.0095 0.0840 0.041 Uiso 1 1 calc R U
H35J H 0.7120 -0.0875 0.0628 0.041 Uiso 1 1 calc R U
O43 O 0.77469(10) 0.53826(6) 0.40758(3) 0.0333(2) Uani 1 1 d . .
C431 C 0.82425(17) 0.49913(9) 0.44130(5) 0.0385(4) Uani 1 1 d . .
H43A H 0.7950 0.4459 0.4396 0.046 Uiso 1 1 calc R U
H43B H 0.7893 0.5195 0.4662 0.046 Uiso 1 1 calc R U
C432 C 0.96978(16) 0.50626(9) 0.44256(5) 0.0355(3) Uani 1 1 d . .
H43C H 1.0051 0.4829 0.4185 0.043 Uiso 1 1 calc R U
H43D H 1.0009 0.4799 0.4662 0.043 Uiso 1 1 calc R U
C433 C 1.01737(15) 0.58729(9) 0.44438(5) 0.0334(3) Uani 1 1 d . .
H43E H 1.1128 0.5915 0.4422 0.040 Uiso 1 1 calc R U
H43F H 0.9929 0.6089 0.4702 0.040 Uiso 1 1 calc R U
C434 C 0.95771(15) 0.62987(9) 0.41033(5) 0.0339(3) Uani 1 1 d . .
H43G H 0.9801 0.6837 0.4135 0.041 Uiso 1 1 calc R U
H43H H 0.9936 0.6138 0.3846 0.041 Uiso 1 1 calc R U
C435 C 0.81218(14) 0.61613(8) 0.41002(5) 0.0323(3) Uani 1 1 d . .
H43I H 0.7758 0.6369 0.4346 0.039 Uiso 1 1 calc R U
H43J H 0.7759 0.6421 0.3870 0.039 Uiso 1 1 calc R U
O44 O 0.74035(10) 0.44327(6) 0.31720(3) 0.0321(2) Uani 1 1 d . .
C441 C 0.69316(15) 0.44778(9) 0.27706(4) 0.0328(3) Uani 1 1 d . .
H44A H 0.5980 0.4388 0.2770 0.039 Uiso 1 1 calc R U
H44B H 0.7303 0.4086 0.2607 0.039 Uiso 1 1 calc R U
C442 C 0.72827(14) 0.52270(8) 0.25877(4) 0.0301(3) Uani 1 1 d . .
H44C H 0.6843 0.5616 0.2734 0.036 Uiso 1 1 calc R U
H44D H 0.6986 0.5231 0.2308 0.036 Uiso 1 1 calc R U
C443 C 0.87393(15) 0.53947(9) 0.26028(5) 0.0354(3) Uani 1 1 d . .
H44E H 0.8950 0.5910 0.2512 0.042 Uiso 1 1 calc R U
H44F H 0.9172 0.5053 0.2422 0.042 Uiso 1 1 calc R U
C444 C 0.92278(15) 0.53000(10) 0.30268(5) 0.0393(4) Uani 1 1 d . .
H44G H 1.0184 0.5355 0.3030 0.047 Uiso 1 1 calc R U
H44H H 0.8896 0.5691 0.3199 0.047 Uiso 1 1 calc R U
C445 C 0.87868(15) 0.45439(10) 0.31870(5) 0.0365(3) Uani 1 1 d . .
H44I H 0.9181 0.4154 0.3028 0.044 Uiso 1 1 calc R U
H44J H 0.9082 0.4499 0.3466 0.044 Uiso 1 1 calc R U
O45 O 0.47757(10) 0.54468(5) 0.33144(3) 0.0301(2) Uani 1 1 d . .
C451 C 0.50344(16) 0.62423(8) 0.33082(5) 0.0361(3) Uani 1 1 d . .
H45A H 0.4616 0.6453 0.3072 0.043 Uiso 1 1 calc R U
H45B H 0.5978 0.6358 0.3286 0.043 Uiso 1 1 calc R U
C452 C 0.45337(17) 0.65948(9) 0.36806(6) 0.0407(4) Uani 1 1 d . .
H45C H 0.4709 0.7140 0.3668 0.049 Uiso 1 1 calc R U
H45D H 0.4988 0.6407 0.3916 0.049 Uiso 1 1 calc R U
C453 C 0.30844(16) 0.64151(9) 0.37233(5) 0.0372(3) Uani 1 1 d . .
H45E H 0.2616 0.6662 0.3509 0.045 Uiso 1 1 calc R U
H45F H 0.2782 0.6601 0.3982 0.045 Uiso 1 1 calc R U
C454 C 0.28073(14) 0.55756(8) 0.36988(5) 0.0298(3) Uani 1 1 d . .
H45G H 0.3163 0.5338 0.3937 0.036 Uiso 1 1 calc R U
H45H H 0.1861 0.5461 0.3695 0.036 Uiso 1 1 calc R U
C455 C 0.34034(14) 0.52639(8) 0.33290(4) 0.0301(3) Uani 1 1 d . .
H45I H 0.3244 0.4717 0.3326 0.036 Uiso 1 1 calc R U
H45J H 0.2989 0.5467 0.3090 0.036 Uiso 1 1 calc R U

loop_
_atom_site_aniso_label
_atom_site_aniso_U_11
_atom_site_aniso_U_22
_atom_site_aniso_U_33
_atom_site_aniso_U_23
_atom_site_aniso_U_13
_atom_site_aniso_U_12
Na1 0.0244(3) 0.0285(3) 0.0289(3) 0.0023(2) 0.0012(2) -0.0001(2)
C1 0.0297(7) 0.0186(6) 0.0274(7) -0.0023(5) -0.0006(5) -0.0004(5)
C2 0.0276(7) 0.0221(6) 0.0278(7) 0.0004(5) 0.0014(5) -0.0012(5)
C3 0.0262(7) 0.0236(6) 0.0287(7) -0.0031(5) 0.0030(5) 0.0039(5)
C4 0.0291(7) 0.0242(7) 0.0267(7) -0.0024(5) -0.0039(5) -0.0027(6)
C5 0.0315(7) 0.0183(6) 0.0280(7) 0.0018(5) 0.0002(6) 0.0020(5)
C6 0.0418(8) 0.0242(7) 0.0277(7) 0.0014(5) 0.0008(6) 0.0022(6)
C7 0.0545(10) 0.0245(7) 0.0270(7) 0.0016(6) -0.0089(7) 0.0010(6)
C8 0.0405(9) 0.0283(7) 0.0406(8) 0.0041(6) -0.0140(7) -0.0016(6)
C9 0.0302(8) 0.0281(7) 0.0402(8) 0.0030(6) -0.0037(6) 0.0021(6)
C10 0.0294(7) 0.0191(6) 0.0304(7) 0.0003(5) 0.0000(6) 0.0037(5)
C11 0.0254(7) 0.0255(7) 0.0230(6) -0.0021(5) 0.0041(5) 0.0009(5)
C12 0.0253(7) 0.0361(8) 0.0296(7) -0.0016(6) 0.0024(6) -0.0032(6)
C13 0.0352(8) 0.0334(8) 0.0347(8) 0.0024(6) 0.0044(6) -0.0097(6)
C14 0.0432(9) 0.0294(7) 0.0297(7) 0.0054(6) 0.0016(6) -0.0031(6)
C15 0.0342(8) 0.0307(7) 0.0290(7) 0.0021(6) -0.0052(6) -0.0014(6)
C16 0.0273(7) 0.0268(7) 0.0217(6) -0.0026(5) 0.0005(5) -0.0001(5)
C17 0.0218(7) 0.0206(6) 0.0404(8) 0.0000(5) -0.0037(6) -0.0047(5)
C18 0.0270(7) 0.0327(8) 0.0548(10) 0.0066(7) -0.0108(7) -0.0047(6)
C19 0.0186(7) 0.0362(9) 0.0851(14) 0.0031(9) -0.0033(8) 0.0003(6)
C20 0.0245(8) 0.0322(8) 0.0703(12) -0.0117(8) 0.0093(7) -0.0045(6)
C21 0.0256(7) 0.0308(7) 0.0460(9) -0.0092(6) 0.0056(6) -0.0062(6)
C22 0.0232(7) 0.0198(6) 0.0366(7) -0.0021(5) 0.0012(6) -0.0068(5)
Na2 0.0238(3) 0.0243(3) 0.0326(3) -0.0032(2) -0.0018(2) -0.0012(2)
C201 0.0328(7) 0.0183(6) 0.0272(7) 0.0004(5) -0.0014(6) 0.0012(5)
C202 0.0305(7) 0.0196(6) 0.0255(6) -0.0004(5) -0.0033(5) -0.0021(5)
C203 0.0288(7) 0.0222(6) 0.0244(6) 0.0019(5) 0.0015(5) -0.0012(5)
C204 0.0270(7) 0.0243(7) 0.0293(7) -0.0008(5) -0.0023(5) 0.0066(5)
C205 0.0238(7) 0.0207(6) 0.0314(7) 0.0016(5) -0.0007(5) -0.0066(5)
C206 0.0243(7) 0.0327(7) 0.0343(7) 0.0026(6) -0.0031(6) -0.0069(6)
C207 0.0198(7) 0.0363(8) 0.0524(9) 0.0067(7) -0.0070(6) -0.0029(6)
C208 0.0189(7) 0.0437(9) 0.0538(10) -0.0022(7) 0.0047(6) 0.0002(6)
C209 0.0236(7) 0.0371(8) 0.0360(8) -0.0032(6) 0.0053(6) -0.0048(6)
C210 0.0209(6) 0.0236(6) 0.0317(7) 0.0012(5) 0.0014(5) -0.0062(5)
C211 0.0237(6) 0.0236(6) 0.0221(6) 0.0022(5) -0.0035(5) 0.0014(5)
C212 0.0271(7) 0.0289(7) 0.0258(6) -0.0006(5) 0.0003(5) 0.0025(6)
C213 0.0365(8) 0.0292(7) 0.0287(7) -0.0062(6) -0.0040(6) -0.0013(6)
C214 0.0290(7) 0.0396(8) 0.0353(8) -0.0045(6) -0.0052(6) -0.0087(6)
C215 0.0217(7) 0.0407(8) 0.0322(7) -0.0037(6) -0.0031(6) -0.0008(6)
C216 0.0238(7) 0.0275(7) 0.0240(6) 0.0004(5) -0.0048(5) 0.0043(5)
C217 0.0303(7) 0.0204(6) 0.0294(7) -0.0047(5) 0.0001(6) 0.0041(5)
C218 0.0297(7) 0.0272(7) 0.0379(8) -0.0067(6) 0.0034(6) 0.0029(6)
C219 0.0395(9) 0.0309(7) 0.0367(8) -0.0042(6) 0.0116(7) -0.0002(6)
C220 0.0496(9) 0.0250(7) 0.0250(7) -0.0021(5) 0.0052(6) 0.0012(6)
C221 0.0381(8) 0.0218(6) 0.0281(7) -0.0030(5) -0.0034(6) 0.0011(6)
C222 0.0312(7) 0.0156(6) 0.0298(7) -0.0045(5) -0.0002(6) 0.0004(5)
Na3 0.0258(3) 0.0265(3) 0.0286(3) -0.0026(2) -0.0017(2) -0.0015(2)
C301 0.0275(7) 0.0180(6) 0.0275(7) 0.0000(5) 0.0003(5) -0.0019(5)
C302 0.0277(7) 0.0235(6) 0.0260(6) -0.0008(5) -0.0017(5) -0.0018(5)
C303 0.0292(7) 0.0202(6) 0.0266(7) 0.0006(5) 0.0052(5) -0.0039(5)
C304 0.0251(7) 0.0200(6) 0.0279(7) 0.0000(5) 0.0003(5) 0.0028(5)
C305 0.0234(7) 0.0192(6) 0.0361(7) -0.0009(5) -0.0010(6) -0.0068(5)
C306 0.0258(7) 0.0284(7) 0.0477(9) 0.0040(6) -0.0065(6) -0.0064(6)
C307 0.0223(7) 0.0286(7) 0.0750(12) 0.0015(8) -0.0105(7) -0.0024(6)
C308 0.0193(7) 0.0334(8) 0.0789(13) -0.0114(8) 0.0042(8) -0.0016(6)
C309 0.0251(7) 0.0326(8) 0.0497(9) -0.0098(7) 0.0076(7) -0.0071(6)
C310 0.0230(7) 0.0228(6) 0.0356(7) -0.0040(5) 0.0021(6) -0.0065(5)
C311 0.0284(7) 0.0198(6) 0.0214(6) 0.0034(5) -0.0027(5) -0.0003(5)
C312 0.0314(7) 0.0241(7) 0.0256(6) 0.0007(5) 0.0003(5) 0.0017(5)
C313 0.0393(8) 0.0245(7) 0.0256(7) -0.0026(5) -0.0058(6) 0.0002(6)
C314 0.0334(8) 0.0273(7) 0.0313(7) 0.0019(6) -0.0085(6) -0.0032(6)
C315 0.0244(7) 0.0296(7) 0.0293(7) 0.0039(5) -0.0032(5) 0.0008(5)
C316 0.0273(7) 0.0216(6) 0.0228(6) 0.0023(5) -0.0034(5) 0.0029(5)
C317 0.0294(7) 0.0185(6) 0.0270(7) -0.0028(5) 0.0029(5) 0.0014(5)
C318 0.0302(7) 0.0272(7) 0.0362(8) -0.0040(6) 0.0066(6) 0.0020(6)
C319 0.0402(9) 0.0299(7) 0.0378(8) -0.0023(6) 0.0152(7) -0.0016(6)
C320 0.0529(10) 0.0258(7) 0.0255(7) 0.0000(5) 0.0092(6) -0.0030(7)
C321 0.0404(8) 0.0264(7) 0.0255(7) -0.0019(5) -0.0007(6) -0.0002(6)
C322 0.0310(7) 0.0192(6) 0.0250(6) -0.0041(5) 0.0012(5) -0.0011(5)
Na4 0.0240(3) 0.0268(3) 0.0302(3) 0.0017(2) 0.0017(2) -0.0020(2)
C401 0.0280(7) 0.0182(6) 0.0259(6) -0.0011(5) -0.0008(5) -0.0017(5)
C402 0.0247(7) 0.0232(6) 0.0247(6) -0.0009(5) 0.0010(5) -0.0024(5)
C403 0.0253(7) 0.0214(6) 0.0281(7) -0.0010(5) 0.0016(5) 0.0046(5)
C404 0.0287(7) 0.0234(6) 0.0235(6) -0.0026(5) -0.0025(5) -0.0023(5)
C405 0.0272(7) 0.0173(6) 0.0261(6) 0.0033(5) -0.0011(5) -0.0007(5)
C406 0.0303(7) 0.0232(7) 0.0262(7) 0.0012(5) 0.0004(5) 0.0016(5)
C407 0.0417(8) 0.0227(6) 0.0250(7) -0.0003(5) -0.0051(6) 0.0001(6)
C408 0.0350(8) 0.0275(7) 0.0315(7) 0.0025(6) -0.0109(6) -0.0022(6)
C409 0.0263(7) 0.0272(7) 0.0318(7) 0.0047(6) -0.0019(6) 0.0002(5)
C410 0.0257(7) 0.0206(6) 0.0257(7) 0.0028(5) -0.0008(5) 0.0017(5)
C411 0.0236(6) 0.0254(6) 0.0232(6) -0.0033(5) 0.0038(5) 0.0032(5)
C412 0.0216(6) 0.0323(7) 0.0275(7) -0.0022(5) 0.0020(5) 0.0019(5)
C413 0.0257(7) 0.0332(7) 0.0274(7) -0.0011(6) 0.0057(5) -0.0044(6)
C414 0.0336(7) 0.0265(7) 0.0238(6) 0.0005(5) 0.0045(6) 0.0021(6)
C415 0.0274(7) 0.0273(7) 0.0224(6) -0.0028(5) 0.0012(5) 0.0032(5)
C416 0.0253(7) 0.0233(6) 0.0199(6) -0.0047(5) 0.0022(5) 0.0015(5)
C417 0.0213(6) 0.0240(6) 0.0304(7) 0.0012(5) -0.0016(5) -0.0069(5)
C418 0.0232(7) 0.0369(8) 0.0342(7) 0.0056(6) -0.0037(6) -0.0074(6)
C419 0.0190(7) 0.0438(9) 0.0494(9) 0.0123(7) -0.0043(6) -0.0024(6)
C420 0.0192(7) 0.0349(8) 0.0521(9) 0.0029(7) 0.0034(6) -0.0006(6)
C421 0.0231(7) 0.0282(7) 0.0346(7) -0.0011(6) 0.0028(6) -0.0055(5)
C422 0.0208(6) 0.0196(6) 0.0320(7) 0.0006(5) -0.0003(5) -0.0083(5)
O3 0.0293(5) 0.0303(5) 0.0435(6) 0.0100(4) 0.0026(4) 0.0045(4)
C131 0.0351(8) 0.0366(8) 0.0416(8) 0.0127(7) 0.0093(7) 0.0060(7)
C132 0.0270(7) 0.0331(8) 0.0451(9) 0.0033(6) 0.0078(6) -0.0007(6)
C133 0.0315(8) 0.0390(9) 0.0447(9) 0.0110(7) -0.0009(7) 0.0039(7)
C134 0.0351(8) 0.0373(8) 0.0441(9) 0.0160(7) 0.0008(7) -0.0001(7)
C135 0.0321(8) 0.0254(7) 0.0471(9) 0.0041(6) -0.0003(7) -0.0025(6)
O4 0.0240(5) 0.0448(6) 0.0278(5) 0.0036(4) 0.0014(4) 0.0017(4)
C141 0.0273(7) 0.0413(8) 0.0306(7) 0.0033(6) -0.0031(6) -0.0036(6)
C142 0.0318(8) 0.0401(9) 0.0355(8) 0.0049(7) 0.0000(6) -0.0010(7)
C143 0.0316(8) 0.0388(8) 0.0381(8) 0.0001(7) 0.0059(6) -0.0049(6)
C144 0.0255(7) 0.0423(9) 0.0396(8) -0.0101(7) 0.0014(6) -0.0033(6)
C145 0.0239(7) 0.0422(8) 0.0333(7) -0.0049(6) -0.0008(6) 0.0046(6)
O5 0.0338(6) 0.0304(5) 0.0324(5) -0.0028(4) -0.0059(4) -0.0003(4)
C151 0.0358(8) 0.0283(7) 0.0309(7) 0.0024(6) -0.0003(6) -0.0017(6)
C152 0.0313(8) 0.0423(9) 0.0329(8) -0.0023(6) 0.0004(6) 0.0072(7)
C153 0.0276(8) 0.0505(10) 0.0495(9) -0.0155(8) 0.0006(7) -0.0065(7)
C154 0.0480(10) 0.0281(8) 0.0535(10) -0.0046(7) 0.0102(8) -0.0071(7)
C155 0.0416(9) 0.0307(8) 0.0370(8) -0.0038(6) 0.0004(7) 0.0072(7)
O23 0.0315(5) 0.0275(5) 0.0338(5) 0.0038(4) 0.0039(4) -0.0010(4)
C231 0.0454(9) 0.0348(8) 0.0314(7) -0.0028(6) -0.0012(7) 0.0073(7)
C232 0.0378(9) 0.0594(11) 0.0310(8) 0.0046(7) 0.0023(6) 0.0227(8)
C233 0.0227(7) 0.0609(11) 0.0408(9) 0.0190(8) 0.0009(6) 0.0008(7)
C234 0.0338(8) 0.0335(8) 0.0447(9) 0.0076(7) -0.0012(7) -0.0042(6)
C235 0.0268(7) 0.0267(7) 0.0389(8) 0.0032(6) 0.0042(6) 0.0030(6)
O24 0.0245(5) 0.0537(7) 0.0294(5) -0.0083(5) 0.0003(4) -0.0003(5)
C241 0.0220(7) 0.0441(9) 0.0314(7) 0.0022(6) 0.0010(6) 0.0044(6)
C242 0.0264(7) 0.0418(9) 0.0440(9) 0.0073(7) 0.0025(6) -0.0019(6)
C243 0.0310(8) 0.0357(8) 0.0432(9) -0.0050(7) -0.0033(7) -0.0036(6)
C244 0.0267(7) 0.0416(8) 0.0326(7) -0.0027(6) 0.0010(6) 0.0029(6)
C245 0.0273(8) 0.0519(10) 0.0333(8) -0.0095(7) 0.0064(6) -0.0099(7)
O25 0.0274(5) 0.0274(5) 0.0446(6) -0.0104(4) -0.0020(4) 0.0035(4)
C251 0.0319(7) 0.0229(7) 0.0380(8) -0.0036(6) -0.0009(6) -0.0025(6)
C252 0.0358(9) 0.0454(9) 0.0403(9) -0.0170(7) 0.0006(7) -0.0005(7)
C253 0.0311(8) 0.0515(10) 0.0420(9) -0.0128(8) 0.0019(7) 0.0072(7)
C254 0.0264(7) 0.0354(8) 0.0453(9) 0.0009(7) -0.0066(6) -0.0026(6)
C255 0.0316(8) 0.0341(8) 0.0445(8) -0.0142(7) -0.0071(7) 0.0034(6)
O33 0.0308(5) 0.0310(5) 0.0340(5) -0.0005(4) 0.0041(4) -0.0052(4)
C331 0.0344(8) 0.0310(7) 0.0364(8) -0.0064(6) 0.0022(6) -0.0084(6)
C332 0.0322(8) 0.0322(8) 0.0316(7) 0.0011(6) -0.0010(6) 0.0020(6)
C333 0.0321(8) 0.0372(8) 0.0442(9) 0.0026(7) 0.0062(7) -0.0082(7)
C334 0.0458(10) 0.0241(7) 0.0487(9) 0.0011(7) 0.0059(8) -0.0081(7)
C335 0.0362(8) 0.0313(8) 0.0406(8) 0.0050(6) 0.0014(7) 0.0067(6)
O34 0.0320(5) 0.0416(6) 0.0275(5) -0.0016(4) -0.0016(4) 0.0046(5)
C341 0.0359(8) 0.0459(9) 0.0272(7) 0.0002(6) 0.0006(6) 0.0003(7)
C342 0.0367(9) 0.0474(9) 0.0340(8) -0.0056(7) 0.0007(6) 0.0026(7)
C343 0.0388(9) 0.0551(11) 0.0404(9) -0.0059(8) -0.0053(7) -0.0046(8)
C344 0.0295(8) 0.0624(11) 0.0398(9) 0.0007(8) 0.0009(7) -0.0007(8)
C345 0.0322(8) 0.0586(11) 0.0344(8) -0.0002(7) -0.0015(6) 0.0137(8)
O35 0.0300(5) 0.0287(5) 0.0435(6) -0.0012(4) -0.0046(4) 0.0061(4)
C351 0.0348(8) 0.0296(8) 0.0501(9) -0.0083(7) -0.0093(7) 0.0012(6)
C352 0.0450(9) 0.0262(7) 0.0538(10) 0.0033(7) -0.0095(8) -0.0050(7)
C353 0.0413(9) 0.0322(8) 0.0461(9) -0.0017(7) -0.0140(7) 0.0075(7)
C354 0.0287(7) 0.0322(8) 0.0379(8) -0.0053(6) -0.0041(6) -0.0001(6)
C355 0.0340(8) 0.0334(8) 0.0354(8) 0.0011(6) 0.0026(6) 0.0018(6)
O43 0.0286(5) 0.0298(5) 0.0403(6) -0.0021(4) -0.0040(4) -0.0065(4)
C431 0.0423(9) 0.0324(8) 0.0390(8) 0.0031(6) -0.0029(7) -0.0112(7)
C432 0.0391(9) 0.0349(8) 0.0328(8) -0.0037(6) -0.0042(6) 0.0053(7)
C433 0.0271(7) 0.0391(8) 0.0330(7) -0.0054(6) 0.0014(6) -0.0055(6)
C434 0.0300(8) 0.0324(8) 0.0379(8) -0.0008(6) 0.0018(6) -0.0087(6)
C435 0.0284(7) 0.0261(7) 0.0424(8) -0.0038(6) 0.0025(6) 0.0012(6)
O44 0.0285(5) 0.0400(6) 0.0279(5) 0.0029(4) 0.0001(4) 0.0033(4)
C441 0.0324(8) 0.0356(8) 0.0298(7) 0.0006(6) -0.0042(6) -0.0025(6)
C442 0.0257(7) 0.0338(8) 0.0308(7) 0.0012(6) -0.0006(6) 0.0016(6)
C443 0.0262(7) 0.0418(8) 0.0377(8) 0.0045(7) 0.0019(6) -0.0013(6)
C444 0.0248(7) 0.0522(10) 0.0404(8) -0.0037(7) -0.0023(6) -0.0013(7)
C445 0.0273(7) 0.0510(9) 0.0325(8) -0.0010(7) -0.0021(6) 0.0126(7)
O45 0.0278(5) 0.0251(5) 0.0377(5) -0.0015(4) 0.0042(4) 0.0051(4)
C451 0.0348(8) 0.0268(7) 0.0467(9) 0.0054(6) 0.0105(7) 0.0006(6)
C452 0.0420(9) 0.0235(7) 0.0558(10) -0.0057(7) 0.0129(8) -0.0055(6)
C453 0.0381(8) 0.0271(7) 0.0467(9) 0.0002(6) 0.0137(7) 0.0059(6)
C454 0.0267(7) 0.0280(7) 0.0345(7) 0.0010(6) 0.0019(6) 0.0002(6)
C455 0.0264(7) 0.0305(7) 0.0337(7) -0.0020(6) -0.0032(6) 0.0030(6)

loop_
_atom_type_symbol
_atom_type_description
_atom_type_scat_dispersion_real
_atom_type_scat_dispersion_imag
_atom_type_scat_source
C C 0.0181 0.0091 'International Tables Vol C Tables 4.2.6.8 and 6.1.1.4'
H H 0.0000 0.0000 'International Tables Vol C Tables 4.2.6.8 and 6.1.1.4'
O O 0.0492 0.0322 'International Tables Vol C Tables 4.2.6.8 and 6.1.1.4'
Na Na 0.1353 0.1239 'International Tables Vol C Tables 4.2.6.8 and 6.1.1.4'

loop_
_geom_angle_atom_site_label_1
_geom_angle_atom_site_label_2
_geom_angle_atom_site_label_3
_geom_angle
O3 Na1 O4 104.50(5)
O3 Na1 O5 110.43(5)
O4 Na1 O5 94.77(5)
O3 Na1 C2 104.86(5)
O4 Na1 C2 126.83(5)
O5 Na1 C2 114.63(5)
O3 Na1 C22 133.56(5)
O4 Na1 C22 112.28(5)
O5 Na1 C22 94.07(5)
C2 Na1 C22 29.26(4)
C2 C1 C3 104.24(11)
C2 C1 C4 104.75(11)
C3 C1 C4 109.64(11)
C2 C1 H1 113.2(10)
C3 C1 H1 110.8(10)
C4 C1 H1 113.7(10)
C22 C2 C5 129.33(13)
C22 C2 C1 108.68(12)
C5 C2 C1 108.06(12)
C22 C2 Na1 92.27(9)
C5 C2 Na1 102.69(9)
C1 C2 Na1 114.75(9)
C11 C3 C10 114.78(11)
C11 C3 C1 102.62(11)
C10 C3 C1 104.21(11)
C11 C3 H3 107.7(10)
C10 C3 H3 112.4(10)
C1 C3 H3 114.9(10)
C16 C4 C17 112.70(12)
C16 C4 C1 102.68(11)
C17 C4 C1 104.02(11)
C16 C4 H4 111.1(10)
C17 C4 H4 112.4(10)
C1 C4 H4 113.4(10)
C6 C5 C10 117.83(14)
C6 C5 C2 131.77(14)
C10 C5 C2 110.39(12)
C7 C6 C5 119.77(15)
C7 C6 H10A 120.1
C5 C6 H10A 120.1
C8 C7 C6 121.59(14)
C8 C7 H10B 119.2
C6 C7 H10B 119.2
C7 C8 C9 119.22(15)
C7 C8 H10C 120.4
C9 C8 H10C 120.4
C10 C9 C8 119.90(15)
C10 C9 H10D 120.1
C8 C9 H10D 120.0
C9 C10 C5 121.64(14)
C9 C10 C3 128.88(14)
C5 C10 C3 109.33(12)
C12 C11 C16 120.06(13)
C12 C11 C3 128.07(13)
C16 C11 C3 111.81(12)
C13 C12 C11 119.33(14)
C13 C12 H11A 120.3
C11 C12 H11A 120.3
C12 C13 C14 120.77(14)
C12 C13 H11B 119.6
C14 C13 H11B 119.6
C15 C14 C13 119.86(14)
C15 C14 H11C 120.1
C13 C14 H11C 120.1
C16 C15 C14 119.49(14)
C16 C15 H11D 120.3
C14 C15 H11D 120.3
C15 C16 C11 120.43(14)
C15 C16 C4 127.43(13)
C11 C16 C4 112.13(12)
C18 C17 C22 121.22(15)
C18 C17 C4 128.67(15)
C22 C17 C4 109.81(12)
C17 C18 C19 119.76(17)
C17 C18 H11E 120.1
C19 C18 H11E 120.1
C20 C19 C18 119.60(15)
C20 C19 H11F 120.2
C18 C19 H11F 120.2
C19 C20 C21 121.48(16)
C19 C20 H12A 119.3
C21 C20 H12A 119.3
C20 C21 C22 119.95(16)
C20 C21 H12B 120.0
C22 C21 H12B 120.0
C21 C22 C17 117.98(14)
C21 C22 C2 131.72(14)
C17 C22 C2 110.30(13)
C21 C22 Na1 91.36(9)
C17 C22 Na1 126.41(9)
C2 C22 Na1 58.47(7)
O23 Na2 O25 108.50(5)
O23 Na2 O24 95.14(5)
O25 Na2 O24 103.82(5)
O23 Na2 C202 111.44(5)
O25 Na2 C202 108.66(5)
O24 Na2 C202 127.65(5)
O23 Na2 C222 139.82(4)
O25 Na2 C222 94.19(4)
O24 Na2 C222 111.46(5)
C202 Na2 C222 28.41(4)
O23 Na2 C205 90.97(4)
O25 Na2 C205 135.56(4)
O24 Na2 C205 114.01(5)
C202 Na2 C205 28.10(4)
C222 Na2 C205 51.29(4)
C202 C201 C204 104.41(11)
C202 C201 C203 104.78(11)
C204 C201 C203 109.88(11)
C202 C201 H201 115.8(10)
C204 C201 H201 110.8(10)
C203 C201 H201 110.7(11)
C222 C202 C205 130.75(13)
C222 C202 C201 108.05(12)
C205 C202 C201 108.53(12)
C222 C202 Na2 95.50(9)
C205 C202 Na2 96.71(9)
C201 C202 Na2 116.34(9)
C211 C203 C210 112.64(11)
C211 C203 C201 102.36(11)
C210 C203 C201 103.94(11)
C211 C203 H203 111.3(10)
C210 C203 H203 110.3(10)
C201 C203 H203 116.0(10)
C217 C204 C216 114.28(12)
C217 C204 C201 104.00(11)
C216 C204 C201 102.19(11)
C217 C204 H204 112.3(10)
C216 C204 H204 109.6(10)
C201 C204 H204 114.0(10)
C206 C205 C210 117.24(14)
C206 C205 C202 132.57(14)
C210 C205 C202 110.18(12)
C206 C205 Na2 92.49(9)
C210 C205 Na2 129.56(9)
C202 C205 Na2 55.20(7)
C207 C206 C205 120.19(14)
C207 C206 H20A 119.9
C205 C206 H20A 119.9
C208 C207 C206 121.61(15)
C208 C207 H20B 119.2
C206 C207 H20B 119.2
C207 C208 C209 119.12(15)
C207 C208 H20C 120.4
C209 C208 H20C 120.4
C210 C209 C208 119.70(15)
C210 C209 H20D 120.1
C208 C209 H20D 120.1
C209 C210 C205 122.11(14)
C209 C210 C203 127.90(13)
C205 C210 C203 109.62(12)
C216 C211 C212 120.68(13)
C216 C211 C203 111.96(12)
C212 C211 C203 127.36(13)
C213 C212 C211 119.33(13)
C213 C212 H21A 120.3
C211 C212 H21A 120.3
C212 C213 C214 120.10(14)
C212 C213 H21B 120.0
C214 C213 H21B 120.0
C215 C214 C213 120.56(14)
C215 C214 H21C 119.7
C213 C214 H21C 119.7
C214 C215 C216 119.38(14)
C214 C215 H21D 120.3
C216 C215 H21D 120.3
C211 C216 C215 119.92(13)
C211 C216 C204 112.11(12)
C215 C216 C204 127.93(13)
C218 C217 C222 121.51(14)
C218 C217 C204 129.01(14)
C222 C217 C204 109.32(12)
C217 C218 C219 119.60(15)
C217 C218 H21E 120.2
C219 C218 H21E 120.2
C220 C219 C218 119.84(15)
C220 C219 H21F 120.1
C218 C219 H21F 120.1
C219 C220 C221 121.32(14)
C219 C220 H22A 119.3
C221 C220 H22A 119.3
C220 C221 C222 119.89(14)
C220 C221 H22B 120.1
C222 C221 H22B 120.1
C221 C222 C217 117.83(14)
C221 C222 C202 131.95(14)
C217 C222 C202 110.22(12)
C221 C222 Na2 89.50(9)
C217 C222 Na2 132.36(9)
C202 C222 Na2 56.09(7)
O34 Na3 O35 94.78(4)
O34 Na3 O33 98.10(5)
O35 Na3 O33 119.23(5)
O34 Na3 C302 123.46(5)
O35 Na3 C302 109.67(5)
O33 Na3 C302 111.21(5)
O34 Na3 C305 107.28(5)
O35 Na3 C305 137.77(5)
O33 Na3 C305 93.28(4)
C302 Na3 C305 28.49(4)
C302 C301 C304 104.69(11)
C302 C301 C303 104.54(11)
C304 C301 C303 109.83(11)
C302 C301 H301 111.6(10)
C304 C301 H301 112.4(10)
C303 C301 H301 113.2(10)
C322 C302 C305 128.78(13)
C322 C302 C301 108.24(12)
C305 C302 C301 108.38(12)
C322 C302 Na3 107.12(9)
C305 C302 Na3 94.93(9)
C301 C302 Na3 106.97(9)
C310 C303 C311 113.27(11)
C310 C303 C301 104.11(11)
C311 C303 C301 102.52(11)
C310 C303 H303 113.6(10)
C311 C303 H303 107.7(10)
C301 C303 H303 115.3(10)
C317 C304 C316 112.28(11)
C317 C304 C301 104.20(11)
C316 C304 C301 102.07(11)
C317 C304 H304 113.0(10)
C316 C304 H304 110.6(10)
C301 C304 H304 114.1(10)
C306 C305 C310 117.66(14)
C306 C305 C302 132.07(14)
C310 C305 C302 110.27(13)
C306 C305 Na3 95.28(10)
C310 C305 Na3 122.26(9)
C302 C305 Na3 56.58(7)
C307 C306 C305 120.21(16)
C307 C306 H30A 119.9
C305 C306 H30A 119.9
C308 C307 C306 121.16(16)
C308 C307 H30B 119.4
C306 C307 H30B 119.4
C307 C308 C309 119.74(15)
C307 C308 H30C 120.1
C309 C308 H30C 120.1
C310 C309 C308 119.83(16)
C310 C309 H30D 120.1
C308 C309 H30D 120.1
C309 C310 C305 121.38(15)
C309 C310 C303 128.81(14)
C305 C310 C303 109.72(12)
C312 C311 C316 120.24(13)
C312 C311 C303 127.91(13)
C316 C311 C303 111.83(12)
C313 C312 C311 119.51(14)
C313 C312 H31A 120.2
C311 C312 H31A 120.2
C314 C313 C312 120.10(14)
C314 C313 H31B 119.9
C312 C313 H31B 119.9
C313 C314 C315 120.52(14)
C313 C314 H31C 119.7
C315 C314 H31C 119.7
C316 C315 C314 119.37(14)
C316 C315 H31D 120.3
C314 C315 H31D 120.3
C315 C316 C311 120.24(13)
C315 C316 C304 127.33(13)
C311 C316 C304 112.42(12)
C318 C317 C322 122.03(13)
C318 C317 C304 128.32(13)
C322 C317 C304 109.36(12)
C317 C318 C319 119.35(15)
C317 C318 H31E 120.3
C319 C318 H31E 120.3
C320 C319 C318 119.50(14)
C320 C319 H31F 120.2
C318 C319 H31F 120.2
C319 C320 C321 121.63(14)
C319 C320 H32A 119.2
C321 C320 H32A 119.2
C320 C321 C322 119.67(15)
C320 C321 H32B 120.2
C322 C321 H32B 120.2
C321 C322 C317 117.69(13)
C321 C322 C302 131.67(14)
C317 C322 C302 110.61(12)
O44 Na4 O43 98.44(5)
O44 Na4 O45 94.69(4)
O43 Na4 O45 119.74(4)
O44 Na4 C402 121.78(5)
O43 Na4 C402 108.77(5)
O45 Na4 C402 112.88(5)
O44 Na4 C422 105.89(4)
O43 Na4 C422 91.36(4)
O45 Na4 C422 139.82(4)
C402 Na4 C422 27.34(4)
O44 Na4 C405 110.29(4)
O43 Na4 C405 135.80(4)
O45 Na4 C405 91.29(4)
C402 Na4 C405 27.16(4)
C422 Na4 C405 49.43(4)
C402 C401 C403 104.90(11)
C402 C401 C404 104.33(11)
C403 C401 C404 109.87(11)
C402 C401 H401 112.6(10)
C403 C401 H401 113.2(10)
C404 C401 H401 111.3(10)
C422 C402 C405 128.44(12)
C422 C402 C401 108.57(11)
C405 C402 C401 108.23(12)
C422 C402 Na4 99.23(9)
C405 C402 Na4 99.92(9)
C401 C402 Na4 110.96(8)
C411 C403 C410 112.43(11)
C411 C403 C401 102.36(11)
C410 C403 C401 104.15(11)
C411 C403 H403 110.1(10)
C410 C403 H403 113.5(10)
C401 C403 H403 113.8(10)
C417 C404 C416 113.23(11)
C417 C404 C401 104.19(11)
C416 C404 C401 102.29(11)
C417 C404 H404 111.7(10)
C416 C404 H404 110.5(10)
C401 C404 H404 114.5(10)
C406 C405 C410 118.10(13)
C406 C405 C402 131.62(13)
C410 C405 C402 110.27(12)
C406 C405 Na4 96.17(9)
C410 C405 Na4 125.88(9)
C402 C405 Na4 52.92(7)
C407 C406 C405 119.92(14)
C407 C406 H40A 120.0
C405 C406 H40A 120.0
C408 C407 C406 121.34(14)
C408 C407 H40B 119.3
C406 C407 H40B 119.3
C407 C408 C409 119.58(13)
C407 C408 H40C 120.2
C409 C408 H40C 120.2
C410 C409 C408 119.57(14)
C410 C409 H40D 120.2
C408 C409 H40D 120.2
C409 C410 C405 121.44(13)
C409 C410 C403 128.67(13)
C405 C410 C403 109.62(12)
C416 C411 C412 120.23(13)
C416 C411 C403 112.37(12)
C412 C411 C403 127.39(13)
C413 C412 C411 119.08(13)
C413 C412 H41A 120.5
C411 C412 H41A 120.5
C412 C413 C414 120.85(14)
C412 C413 H41B 119.6
C414 C413 H41B 119.6
C413 C414 C415 120.11(13)
C413 C414 H41C 119.9
C415 C414 H41C 119.9
C416 C415 C414 119.05(13)
C416 C415 H41D 120.5
C414 C415 H41D 120.5
C415 C416 C411 120.66(13)
C415 C416 C404 127.53(13)
C411 C416 C404 111.81(12)
C418 C417 C422 121.39(14)
C418 C417 C404 128.49(13)
C422 C417 C404 109.94(12)
C417 C418 C419 119.89(15)
C417 C418 H41E 120.1
C419 C418 H41E 120.1
C420 C419 C418 119.32(14)
C420 C419 H41F 120.3
C418 C419 H41F 120.3
C419 C420 C421 121.75(15)
C419 C420 H42A 119.1
C421 C420 H42A 119.1
C420 C421 C422 119.62(14)
C420 C421 H42B 120.2
C422 C421 H42B 120.2
C421 C422 C417 118.00(13)
C421 C422 C402 132.17(13)
C417 C422 C402 109.83(12)
C421 C422 Na4 94.97(9)
C417 C422 Na4 126.54(9)
C402 C422 Na4 53.42(7)
C131 O3 C135 110.83(11)
C131 O3 Na1 121.58(9)
C135 O3 Na1 127.47(9)
O3 C131 C132 110.98(13)
O3 C131 H13A 109.4
C132 C131 H13A 109.4
O3 C131 H13B 109.4
C132 C131 H13B 109.4
H13A C131 H13B 108.0
C131 C132 C133 110.02(13)
C131 C132 H13C 109.7
C133 C132 H13C 109.7
C131 C132 H13D 109.7
C133 C132 H13D 109.7
H13C C132 H13D 108.2
C132 C133 C134 109.82(13)
C132 C133 H13E 109.7
C134 C133 H13E 109.7
C132 C133 H13F 109.7
C134 C133 H13F 109.7
H13E C133 H13F 108.2
C135 C134 C133 110.56(14)
C135 C134 H13G 109.5
C133 C134 H13G 109.5
C135 C134 H13H 109.5
C133 C134 H13H 109.5
H13G C134 H13H 108.1
O3 C135 C134 111.62(13)
O3 C135 H13I 109.3
C134 C135 H13I 109.3
O3 C135 H13J 109.3
C134 C135 H13J 109.3
H13I C135 H13J 108.0
C145 O4 C141 112.01(11)
C145 O4 Na1 120.96(9)
C141 O4 Na1 125.56(9)
O4 C141 C142 112.01(13)
O4 C141 H14A 109.2
C142 C141 H14A 109.2
O4 C141 H14B 109.2
C142 C141 H14B 109.2
H14A C141 H14B 107.9
C141 C142 C143 110.23(13)
C141 C142 H14C 109.6
C143 C142 H14C 109.6
C141 C142 H14D 109.6
C143 C142 H14D 109.6
H14C C142 H14D 108.1
C144 C143 C142 109.69(13)
C144 C143 H14E 109.7
C142 C143 H14E 109.7
C144 C143 H14F 109.7
C142 C143 H14F 109.7
H14E C143 H14F 108.2
C145 C144 C143 110.02(13)
C145 C144 H14G 109.7
C143 C144 H14G 109.7
C145 C144 H14H 109.7
C143 C144 H14H 109.7
H14G C144 H14H 108.2
O4 C145 C144 111.09(13)
O4 C145 H14I 109.4
C144 C145 H14I 109.4
O4 C145 H14J 109.4
C144 C145 H14J 109.4
H14I C145 H14J 108.0
C151 O5 C155 111.67(11)
C151 O5 Na1 121.52(9)
C155 O5 Na1 118.99(9)
O5 C151 C152 110.93(12)
O5 C151 H15A 109.5
C152 C151 H15A 109.5
O5 C151 H15B 109.5
C152 C151 H15B 109.5
H15A C151 H15B 108.0
C151 C152 C153 110.61(13)
C151 C152 H15C 109.5
C153 C152 H15C 109.5
C151 C152 H15D 109.5
C153 C152 H15D 109.5
H15C C152 H15D 108.1
C152 C153 C154 110.05(14)
C152 C153 H15E 109.7
C154 C153 H15E 109.7
C152 C153 H15F 109.7
C154 C153 H15F 109.7
H15E C153 H15F 108.2
C155 C154 C153 110.60(14)
C155 C154 H15G 109.5
C153 C154 H15G 109.5
C155 C154 H15H 109.5
C153 C154 H15H 109.5
H15G C154 H15H 108.1
O5 C155 C154 111.29(13)
O5 C155 H15I 109.4
C154 C155 H15I 109.4
O5 C155 H15J 109.4
C154 C155 H15J 109.4
H15I C155 H15J 108.0
C231 O23 C235 111.56(11)
C231 O23 Na2 128.66(10)
C235 O23 Na2 114.79(9)
O23 C231 C232 110.30(13)
O23 C231 H23A 109.6
C232 C231 H23A 109.6
O23 C231 H23B 109.6
C232 C231 H23B 109.6
H23A C231 H23B 108.1
C231 C232 C233 110.66(13)
C231 C232 H23C 109.5
C233 C232 H23C 109.5
C231 C232 H23D 109.5
C233 C232 H23D 109.5
H23C C232 H23D 108.1
C234 C233 C232 110.25(13)
C234 C233 H23E 109.6
C232 C233 H23E 109.6
C234 C233 H23F 109.6
C232 C233 H23F 109.6
H23E C233 H23F 108.1
C235 C234 C233 110.28(14)
C235 C234 H23G 109.6
C233 C234 H23G 109.6
C235 C234 H23H 109.6
C233 C234 H23H 109.6
H23G C234 H23H 108.1
O23 C235 C234 111.09(12)
O23 C235 H23I 109.4
C234 C235 H23I 109.4
O23 C235 H23J 109.4
C234 C235 H23J 109.4
H23I C235 H23J 108.0
C245 O24 C241 111.05(11)
C245 O24 Na2 124.81(9)
C241 O24 Na2 121.54(9)
O24 C241 C242 111.09(12)
O24 C241 H24A 109.4
C242 C241 H24A 109.4
O24 C241 H24B 109.4
C242 C241 H24B 109.4
H24A C241 H24B 108.0
C241 C242 C243 110.53(13)
C241 C242 H24C 109.5
C243 C242 H24C 109.5
C241 C242 H24D 109.5
C243 C242 H24D 109.5
H24C C242 H24D 108.1
C244 C243 C242 109.63(13)
C244 C243 H24E 109.7
C242 C243 H24E 109.7
C244 C243 H24F 109.7
C242 C243 H24F 109.7
H24E C243 H24F 108.2
C245 C244 C243 110.33(13)
C245 C244 H24G 109.6
C243 C244 H24G 109.6
C245 C244 H24H 109.6
C243 C244 H24H 109.6
H24G C244 H24H 108.1
O24 C245 C244 112.07(13)
O24 C245 H24I 109.2
C244 C245 H24I 109.2
O24 C245 H24J 109.2
C244 C245 H24J 109.2
H24I C245 H24J 107.9
C251 O25 C255 110.78(11)
C251 O25 Na2 133.04(9)
C255 O25 Na2 116.16(8)
O25 C251 C252 111.77(13)
O25 C251 H25A 109.3
C252 C251 H25A 109.3
O25 C251 H25B 109.3
C252 C251 H25B 109.3
H25A C251 H25B 107.9
C251 C252 C253 110.69(13)
C251 C252 H25C 109.5
C253 C252 H25C 109.5
C251 C252 H25D 109.5
C253 C252 H25D 109.5
H25C C252 H25D 108.1
C254 C253 C252 109.73(13)
C254 C253 H25E 109.7
C252 C253 H25E 109.7
C254 C253 H25F 109.7
C252 C253 H25F 109.7
H25E C253 H25F 108.2
C255 C254 C253 109.74(13)
C255 C254 H25G 109.7
C253 C254 H25G 109.7
C255 C254 H25H 109.7
C253 C254 H25H 109.7
H25G C254 H25H 108.2
O25 C255 C254 110.94(13)
O25 C255 H25I 109.5
C254 C255 H25I 109.5
O25 C255 H25J 109.5
C254 C255 H25J 109.5
H25I C255 H25J 108.0
C335 O33 C331 111.29(11)
C335 O33 Na3 127.98(9)
C331 O33 Na3 115.59(9)
O33 C331 C332 111.62(12)
O33 C331 H33A 109.3
C332 C331 H33A 109.3
O33 C331 H33B 109.3
C332 C331 H33B 109.3
H33A C331 H33B 108.0
C331 C332 C333 110.86(13)
C331 C332 H33C 109.5
C333 C332 H33C 109.5
C331 C332 H33D 109.5
C333 C332 H33D 109.5
H33C C332 H33D 108.1
C332 C333 C334 109.78(13)
C332 C333 H33E 109.7
C334 C333 H33E 109.7
C332 C333 H33F 109.7
C334 C333 H33F 109.7
H33E C333 H33F 108.2
C335 C334 C333 110.46(14)
C335 C334 H33G 109.6
C333 C334 H33G 109.6
C335 C334 H33H 109.6
C333 C334 H33H 109.6
H33G C334 H33H 108.1
O33 C335 C334 111.60(13)
O33 C335 H33I 109.3
C334 C335 H33I 109.3
O33 C335 H33J 109.3
C334 C335 H33J 109.3
H33I C335 H33J 108.0
C345 O34 C341 111.72(12)
C345 O34 Na3 123.23(9)
C341 O34 Na3 118.65(9)
O34 C341 C342 112.18(13)
O34 C341 H34A 109.2
C342 C341 H34A 109.2
O34 C341 H34B 109.2
C342 C341 H34B 109.2
H34A C341 H34B 107.9
C341 C342 C343 110.34(15)
C341 C342 H34C 109.6
C343 C342 H34C 109.6
C341 C342 H34D 109.6
C343 C342 H34D 109.6
H34C C342 H34D 108.1
C342 C343 C344 109.61(14)
C342 C343 H34E 109.7
C344 C343 H34E 109.7
C342 C343 H34F 109.7
C344 C343 H34F 109.7
H34E C343 H34F 108.2
C345 C344 C343 110.89(15)
C345 C344 H34G 109.5
C343 C344 H34G 109.5
C345 C344 H34H 109.5
C343 C344 H34H 109.5
H34G C344 H34H 108.1
O34 C345 C344 111.56(14)
O34 C345 H34I 109.3
C344 C345 H34I 109.3
O34 C345 H34J 109.3
C344 C345 H34J 109.3
H34I C345 H34J 108.0
C355 O35 C351 110.80(11)
C355 O35 Na3 122.89(9)
C351 O35 Na3 116.79(10)
O35 C351 C352 110.54(13)
O35 C351 H35A 109.5
C352 C351 H35A 109.5
O35 C351 H35B 109.5
C352 C351 H35B 109.5
H35A C351 H35B 108.1
C351 C352 C353 110.08(15)
C351 C352 H35C 109.6
C353 C352 H35C 109.6
C351 C352 H35D 109.6
C353 C352 H35D 109.6
H35C C352 H35D 108.2
C354 C353 C352 109.48(13)
C354 C353 H35E 109.8
C352 C353 H35E 109.8
C354 C353 H35F 109.8
C352 C353 H35F 109.8
H35E C353 H35F 108.2
C355 C354 C353 110.77(13)
C355 C354 H35G 109.5
C353 C354 H35G 109.5
C355 C354 H35H 109.5
C353 C354 H35H 109.5
H35G C354 H35H 108.1
O35 C355 C354 111.55(12)
O35 C355 H35I 109.3
C354 C355 H35I 109.3
O35 C355 H35J 109.3
C354 C355 H35J 109.3
H35I C355 H35J 108.0
C435 O43 C431 110.44(12)
C435 O43 Na4 130.05(9)
C431 O43 Na4 117.36(9)
O43 C431 C432 111.31(13)
O43 C431 H43A 109.4
C432 C431 H43A 109.4
O43 C431 H43B 109.4
C432 C431 H43B 109.4
H43A C431 H43B 108.0
C431 C432 C433 110.51(13)
C431 C432 H43C 109.5
C433 C432 H43C 109.5
C431 C432 H43D 109.5
C433 C432 H43D 109.5
H43C C432 H43D 108.1
C432 C433 C434 109.64(13)
C432 C433 H43E 109.7
C434 C433 H43E 109.7
C432 C433 H43F 109.7
C434 C433 H43F 109.7
H43E C433 H43F 108.2
C435 C434 C433 110.59(13)
C435 C434 H43G 109.5
C433 C434 H43G 109.5
C435 C434 H43H 109.5
C433 C434 H43H 109.5
H43G C434 H43H 108.1
O43 C435 C434 111.67(12)
O43 C435 H43I 109.3
C434 C435 H43I 109.3
O43 C435 H43J 109.3
C434 C435 H43J 109.3
H43I C435 H43J 107.9
C445 O44 C441 111.38(11)
C445 O44 Na4 120.73(9)
C441 O44 Na4 120.56(9)
O44 C441 C442 111.58(12)
O44 C441 H44A 109.3
C442 C441 H44A 109.3
O44 C441 H44B 109.3
C442 C441 H44B 109.3
H44A C441 H44B 108.0
C441 C442 C443 110.36(13)
C441 C442 H44C 109.6
C443 C442 H44C 109.6
C441 C442 H44D 109.6
C443 C442 H44D 109.6
H44C C442 H44D 108.1
C442 C443 C444 109.91(13)
C442 C443 H44E 109.7
C444 C443 H44E 109.7
C442 C443 H44F 109.7
C444 C443 H44F 109.7
H44E C443 H44F 108.2
C445 C444 C443 110.44(14)
C445 C444 H44G 109.6
C443 C444 H44G 109.6
C445 C444 H44H 109.6
C443 C444 H44H 109.6
H44G C444 H44H 108.1
O44 C445 C444 111.07(13)
O44 C445 H44I 109.4
C444 C445 H44I 109.4
O44 C445 H44J 109.4
C444 C445 H44J 109.4
H44I C445 H44J 108.0
C455 O45 C451 110.51(11)
C455 O45 Na4 119.15(8)
C451 O45 Na4 116.56(9)
O45 C451 C452 110.97(12)
O45 C451 H45A 109.4
C452 C451 H45A 109.4
O45 C451 H45B 109.4
C452 C451 H45B 109.4
H45A C451 H45B 108.0
C451 C452 C453 110.35(14)
C451 C452 H45C 109.6
C453 C452 H45C 109.6
C451 C452 H45D 109.6
C453 C452 H45D 109.6
H45C C452 H45D 108.1
C452 C453 C454 109.32(12)
C452 C453 H45E 109.8
C454 C453 H45E 109.8
C452 C453 H45F 109.8
C454 C453 H45F 109.8
H45E C453 H45F 108.3
C455 C454 C453 110.86(12)
C455 C454 H45G 109.5
C453 C454 H45G 109.5
C455 C454 H45H 109.5
C453 C454 H45H 109.5
H45G C454 H45H 108.1
O45 C455 C454 111.27(12)
O45 C455 H45I 109.4
C454 C455 H45I 109.4
O45 C455 H45J 109.4
C454 C455 H45J 109.4
H45I C455 H45J 108.0

loop_
_geom_bond_atom_site_label_1
_geom_bond_atom_site_label_2
_geom_bond_distance
Na1 O3 2.2587(12)
Na1 O4 2.2745(12)
Na1 O5 2.2818(13)
Na1 C2 2.4984(15)
Na1 C22 2.9288(16)
C1 C2 1.5329(19)
C1 C3 1.548(2)
C1 C4 1.5496(19)
C1 H1 0.996(13)
C2 C22 1.433(2)
C2 C5 1.443(2)
C3 C11 1.5185(19)
C3 C10 1.523(2)
C3 H3 1.005(13)
C4 C16 1.516(2)
C4 C17 1.523(2)
C4 H4 1.004(13)
C5 C6 1.406(2)
C5 C10 1.420(2)
C6 C7 1.393(2)
C6 H10A 0.9500
C7 C8 1.388(3)
C7 H10B 0.9500
C8 C9 1.397(2)
C8 H10C 0.9500
C9 C10 1.378(2)
C9 H10D 0.9500
C11 C12 1.388(2)
C11 C16 1.395(2)
C12 C13 1.384(2)
C12 H11A 0.9500
C13 C14 1.392(2)
C13 H11B 0.9500
C14 C15 1.390(2)
C14 H11C 0.9500
C15 C16 1.385(2)
C15 H11D 0.9500
C17 C18 1.377(2)
C17 C22 1.421(2)
C18 C19 1.407(3)
C18 H11E 0.9500
C19 C20 1.377(3)
C19 H11F 0.9500
C20 C21 1.388(2)
C20 H12A 0.9500
C21 C22 1.410(2)
C21 H12B 0.9500
Na2 O23 2.2684(13)
Na2 O25 2.2774(12)
Na2 O24 2.2892(12)
Na2 C202 2.5066(15)
Na2 C222 3.0064(16)
Na2 C205 3.0318(16)
C201 C202 1.5318(19)
C201 C204 1.544(2)
C201 C203 1.5503(19)
C201 H201 0.975(13)
C202 C222 1.437(2)
C202 C205 1.438(2)
C203 C211 1.5215(19)
C203 C210 1.524(2)
C203 H203 1.004(12)
C204 C217 1.521(2)
C204 C216 1.5233(19)
C204 H204 0.998(13)
C205 C206 1.407(2)
C205 C210 1.426(2)
C206 C207 1.393(2)
C206 H20A 0.9500
C207 C208 1.389(3)
C207 H20B 0.9500
C208 C209 1.403(2)
C208 H20C 0.9500
C209 C210 1.376(2)
C209 H20D 0.9500
C211 C216 1.3901(19)
C211 C212 1.391(2)
C212 C213 1.387(2)
C212 H21A 0.9500
C213 C214 1.395(2)
C213 H21B 0.9500
C214 C215 1.387(2)
C214 H21C 0.9500
C215 C216 1.395(2)
C215 H21D 0.9500
C217 C218 1.378(2)
C217 C222 1.426(2)
C218 C219 1.395(2)
C218 H21E 0.9500
C219 C220 1.385(2)
C219 H21F 0.9500
C220 C221 1.393(2)
C220 H22A 0.9500
C221 C222 1.405(2)
C221 H22B 0.9500
Na3 O34 2.2829(12)
Na3 O35 2.3047(13)
Na3 O33 2.3064(13)
Na3 C302 2.5167(15)
Na3 C305 3.0040(16)
C301 C302 1.5331(19)
C301 C304 1.5505(19)
C301 C303 1.5545(19)
C301 H301 1.014(12)
C302 C322 1.438(2)
C302 C305 1.438(2)
C303 C310 1.519(2)
C303 C311 1.5226(19)
C303 H303 1.007(12)
C304 C317 1.5215(19)
C304 C316 1.5256(19)
C304 H304 0.999(13)
C305 C306 1.406(2)
C305 C310 1.427(2)
C306 C307 1.391(2)
C306 H30A 0.9500
C307 C308 1.383(3)
C307 H30B 0.9500
C308 C309 1.400(3)
C308 H30C 0.9500
C309 C310 1.376(2)
C309 H30D 0.9500
C311 C312 1.392(2)
C311 C316 1.392(2)
C312 C313 1.391(2)
C312 H31A 0.9500
C313 C314 1.388(2)
C313 H31B 0.9500
C314 C315 1.393(2)
C314 H31C 0.9500
C315 C316 1.388(2)
C315 H31D 0.9500
C317 C318 1.377(2)
C317 C322 1.423(2)
C318 C319 1.398(2)
C318 H31E 0.9500
C319 C320 1.388(2)
C319 H31F 0.9500
C320 C321 1.394(2)
C320 H32A 0.9500
C321 C322 1.404(2)
C321 H32B 0.9500
Na4 O44 2.3019(12)
Na4 O43 2.3110(13)
Na4 O45 2.3248(12)
Na4 C402 2.5224(15)
Na4 C422 3.1003(16)
Na4 C405 3.1145(16)
C401 C402 1.5352(19)
C401 C403 1.5466(19)
C401 C404 1.5501(19)
C401 H401 1.015(12)
C402 C422 1.443(2)
C402 C405 1.443(2)
C403 C411 1.5159(19)
C403 C410 1.5241(19)
C403 H403 1.007(13)
C404 C417 1.518(2)
C404 C416 1.522(2)
C404 H404 1.012(13)
C405 C406 1.407(2)
C405 C410 1.424(2)
C406 C407 1.394(2)
C406 H40A 0.9500
C407 C408 1.388(2)
C407 H40B 0.9500
C408 C409 1.407(2)
C408 H40C 0.9500
C409 C410 1.380(2)
C409 H40D 0.9500
C411 C416 1.392(2)
C411 C412 1.393(2)
C412 C413 1.384(2)
C412 H41A 0.9500
C413 C414 1.391(2)
C413 H41B 0.9500
C414 C415 1.395(2)
C414 H41C 0.9500
C415 C416 1.386(2)
C415 H41D 0.9500
C417 C418 1.378(2)
C417 C422 1.424(2)
C418 C419 1.400(2)
C418 H41E 0.9500
C419 C420 1.383(3)
C419 H41F 0.9500
C420 C421 1.394(2)
C420 H42A 0.9500
C421 C422 1.405(2)
C421 H42B 0.9500
O3 C131 1.4342(19)
O3 C135 1.4359(18)
C131 C132 1.509(2)
C131 H13A 0.9900
C131 H13B 0.9900
C132 C133 1.520(2)
C132 H13C 0.9900
C132 H13D 0.9900
C133 C134 1.523(2)
C133 H13E 0.9900
C133 H13F 0.9900
C134 C135 1.506(2)
C134 H13G 0.9900
C134 H13H 0.9900
C135 H13I 0.9900
C135 H13J 0.9900
O4 C145 1.4378(18)
O4 C141 1.4397(18)
C141 C142 1.515(2)
C141 H14A 0.9900
C141 H14B 0.9900
C142 C143 1.522(2)
C142 H14C 0.9900
C142 H14D 0.9900
C143 C144 1.518(2)
C143 H14E 0.9900
C143 H14F 0.9900
C144 C145 1.513(2)
C144 H14G 0.9900
C144 H14H 0.9900
C145 H14I 0.9900
C145 H14J 0.9900
O5 C151 1.4361(18)
O5 C155 1.4384(19)
C151 C152 1.507(2)
C151 H15A 0.9900
C151 H15B 0.9900
C152 C153 1.520(2)
C152 H15C 0.9900
C152 H15D 0.9900
C153 C154 1.522(3)
C153 H15E 0.9900
C153 H15F 0.9900
C154 C155 1.501(2)
C154 H15G 0.9900
C154 H15H 0.9900
C155 H15I 0.9900
C155 H15J 0.9900
O23 C231 1.4357(19)
O23 C235 1.4377(18)
C231 C232 1.516(2)
C231 H23A 0.9900
C231 H23B 0.9900
C232 C233 1.529(3)
C232 H23C 0.9900
C232 H23D 0.9900
C233 C234 1.520(2)
C233 H23E 0.9900
C233 H23F 0.9900
C234 C235 1.508(2)
C234 H23G 0.9900
C234 H23H 0.9900
C235 H23I 0.9900
C235 H23J 0.9900
O24 C245 1.4365(18)
O24 C241 1.4367(18)
C241 C242 1.507(2)
C241 H24A 0.9900
C241 H24B 0.9900
C242 C243 1.524(2)
C242 H24C 0.9900
C242 H24D 0.9900
C243 C244 1.521(2)
C243 H24E 0.9900
C243 H24F 0.9900
C244 C245 1.512(2)
C244 H24G 0.9900
C244 H24H 0.9900
C245 H24I 0.9900
C245 H24J 0.9900
O25 C251 1.4358(17)
O25 C255 1.4376(18)
C251 C252 1.510(2)
C251 H25A 0.9900
C251 H25B 0.9900
C252 C253 1.526(2)
C252 H25C 0.9900
C252 H25D 0.9900
C253 C254 1.523(2)
C253 H25E 0.9900
C253 H25F 0.9900
C254 C255 1.510(2)
C254 H25G 0.9900
C254 H25H 0.9900
C255 H25I 0.9900
C255 H25J 0.9900
O33 C335 1.4332(19)
O33 C331 1.4416(19)
C331 C332 1.503(2)
C331 H33A 0.9900
C331 H33B 0.9900
C332 C333 1.516(2)
C332 H33C 0.9900
C332 H33D 0.9900
C333 C334 1.527(2)
C333 H33E 0.9900
C333 H33F 0.9900
C334 C335 1.511(2)
C334 H33G 0.9900
C334 H33H 0.9900
C335 H33I 0.9900
C335 H33J 0.9900
O34 C345 1.4291(19)
O34 C341 1.4332(19)
C341 C342 1.508(2)
C341 H34A 0.9900
C341 H34B 0.9900
C342 C343 1.525(2)
C342 H34C 0.9900
C342 H34D 0.9900
C343 C344 1.525(3)
C343 H34E 0.9900
C343 H34F 0.9900
C344 C345 1.515(3)
C344 H34G 0.9900
C344 H34H 0.9900
C345 H34I 0.9900
C345 H34J 0.9900
O35 C355 1.4347(19)
O35 C351 1.4431(19)
C351 C352 1.504(2)
C351 H35A 0.9900
C351 H35B 0.9900
C352 C353 1.526(2)
C352 H35C 0.9900
C352 H35D 0.9900
C353 C354 1.521(2)
C353 H35E 0.9900
C353 H35F 0.9900
C354 C355 1.510(2)
C354 H35G 0.9900
C354 H35H 0.9900
C355 H35I 0.9900
C355 H35J 0.9900
O43 C435 1.4367(18)
O43 C431 1.445(2)
C431 C432 1.507(2)
C431 H43A 0.9900
C431 H43B 0.9900
C432 C433 1.515(2)
C432 H43C 0.9900
C432 H43D 0.9900
C433 C434 1.528(2)
C433 H43E 0.9900
C433 H43F 0.9900
C434 C435 1.514(2)
C434 H43G 0.9900
C434 H43H 0.9900
C435 H43I 0.9900
C435 H43J 0.9900
O44 C445 1.4367(19)
O44 C441 1.4384(18)
C441 C442 1.509(2)
C441 H44A 0.9900
C441 H44B 0.9900
C442 C443 1.523(2)
C442 H44C 0.9900
C442 H44D 0.9900
C443 C444 1.525(2)
C443 H44E 0.9900
C443 H44F 0.9900
C444 C445 1.511(3)
C444 H44G 0.9900
C444 H44H 0.9900
C445 H44I 0.9900
C445 H44J 0.9900
O45 C455 1.4416(18)
O45 C451 1.4434(18)
C451 C452 1.509(2)
C451 H45A 0.9900
C451 H45B 0.9900
C452 C453 1.524(2)
C452 H45C 0.9900
C452 H45D 0.9900
C453 C454 1.526(2)
C453 H45E 0.9900
C453 H45F 0.9900
C454 C455 1.510(2)
C454 H45G 0.9900
C454 H45H 0.9900
C455 H45I 0.9900
C455 H45J 0.9900

loop_
_geom_torsion_atom_site_label_1
_geom_torsion_atom_site_label_2
_geom_torsion_atom_site_label_3
_geom_torsion_atom_site_label_4
_geom_torsion
C3 C1 C2 C22 127.47(12)
C4 C1 C2 C22 12.29(14)
C3 C1 C2 C5 -17.01(14)
C4 C1 C2 C5 -132.19(12)
C3 C1 C2 Na1 -130.88(9)
C4 C1 C2 Na1 113.94(10)
C2 C1 C3 C11 -100.89(12)
C4 C1 C3 C11 10.80(14)
C2 C1 C3 C10 19.09(13)
C4 C1 C3 C10 130.78(12)
C2 C1 C4 C16 102.33(12)
C3 C1 C4 C16 -9.03(14)
C2 C1 C4 C17 -15.30(13)
C3 C1 C4 C17 -126.66(12)
C22 C2 C5 C6 52.3(2)
C1 C2 C5 C6 -173.08(14)
Na1 C2 C5 C6 -51.42(17)
C22 C2 C5 C10 -126.72(16)
C1 C2 C5 C10 7.92(15)
Na1 C2 C5 C10 129.57(10)
C10 C5 C6 C7 -0.2(2)
C2 C5 C6 C7 -179.13(14)
C5 C6 C7 C8 -2.0(2)
C6 C7 C8 C9 2.6(2)
C7 C8 C9 C10 -1.0(2)
C8 C9 C10 C5 -1.1(2)
C8 C9 C10 C3 174.01(14)
C6 C5 C10 C9 1.7(2)
C2 C5 C10 C9 -179.13(13)
C6 C5 C10 C3 -174.26(12)
C2 C5 C10 C3 4.90(15)
C11 C3 C10 C9 -79.51(18)
C1 C3 C10 C9 169.08(14)
C11 C3 C10 C5 96.09(14)
C1 C3 C10 C5 -15.32(14)
C10 C3 C11 C12 61.91(19)
C1 C3 C11 C12 174.27(14)
C10 C3 C11 C16 -121.07(13)
C1 C3 C11 C16 -8.72(14)
C16 C11 C12 C13 -2.8(2)
C3 C11 C12 C13 174.05(14)
C11 C12 C13 C14 1.1(2)
C12 C13 C14 C15 1.1(2)
C13 C14 C15 C16 -1.8(2)
C14 C15 C16 C11 0.1(2)
C14 C15 C16 C4 -178.16(14)
C12 C11 C16 C15 2.1(2)
C3 C11 C16 C15 -175.15(13)
C12 C11 C16 C4 -179.32(13)
C3 C11 C16 C4 3.39(16)
C17 C4 C16 C15 -66.74(19)
C1 C4 C16 C15 -178.03(14)
C17 C4 C16 C11 114.85(13)
C1 C4 C16 C11 3.56(15)
C16 C4 C17 C18 77.02(19)
C1 C4 C17 C18 -172.52(14)
C16 C4 C17 C22 -96.67(14)
C1 C4 C17 C22 13.79(15)
C22 C17 C18 C19 -0.1(2)
C4 C17 C18 C19 -173.21(14)
C17 C18 C19 C20 1.3(2)
C18 C19 C20 C21 -1.2(3)
C19 C20 C21 C22 0.0(2)
C20 C21 C22 C17 1.1(2)
C20 C21 C22 C2 -179.31(15)
C20 C21 C22 Na1 -132.13(13)
C18 C17 C22 C21 -1.0(2)
C4 C17 C22 C21 173.21(12)
C18 C17 C22 C2 179.29(13)
C4 C17 C22 C2 -6.47(16)
C18 C17 C22 Na1 114.12(14)
C4 C17 C22 Na1 -71.63(14)
C5 C2 C22 C21 -49.1(2)
C1 C2 C22 C21 176.47(14)
Na1 C2 C22 C21 59.35(16)
C5 C2 C22 C17 130.51(15)
C1 C2 C22 C17 -3.92(15)
Na1 C2 C22 C17 -121.03(10)
C5 C2 C22 Na1 -108.46(16)
C1 C2 C22 Na1 117.11(11)
C204 C201 C202 C222 -17.54(14)
C203 C201 C202 C222 -133.06(11)
C204 C201 C202 C205 128.91(12)
C203 C201 C202 C205 13.39(14)
C204 C201 C202 Na2 -123.43(10)
C203 C201 C202 Na2 121.04(10)
C202 C201 C203 C211 100.58(12)
C204 C201 C203 C211 -11.09(14)
C202 C201 C203 C210 -16.84(13)
C204 C201 C203 C210 -128.50(11)
C202 C201 C204 C217 19.65(13)
C203 C201 C204 C217 131.55(11)
C202 C201 C204 C216 -99.53(12)
C203 C201 C204 C216 12.38(14)
C222 C202 C205 C206 -47.7(2)
C201 C202 C205 C206 176.17(14)
Na2 C202 C205 C206 55.47(17)
C222 C202 C205 C210 131.96(15)
C201 C202 C205 C210 -4.11(15)
Na2 C202 C205 C210 -124.82(10)
C222 C202 C205 Na2 -103.22(16)
C201 C202 C205 Na2 120.70(11)
C210 C205 C206 C207 0.9(2)
C202 C205 C206 C207 -179.45(14)
Na2 C205 C206 C207 -136.83(13)
C205 C206 C207 C208 0.5(2)
C206 C207 C208 C209 -1.6(2)
C207 C208 C209 C210 1.3(2)
C208 C209 C210 C205 0.0(2)
C208 C209 C210 C203 -172.33(14)
C206 C205 C210 C209 -1.1(2)
C202 C205 C210 C209 179.17(13)
Na2 C205 C210 C209 118.19(14)
C206 C205 C210 C203 172.49(12)
C202 C205 C210 C203 -7.28(15)
Na2 C205 C210 C203 -68.26(15)
C211 C203 C210 C209 78.28(18)
C201 C203 C210 C209 -171.69(14)
C211 C203 C210 C205 -94.79(14)
C201 C203 C210 C205 15.24(14)
C210 C203 C211 C216 116.33(13)
C201 C203 C211 C216 5.31(14)
C210 C203 C211 C212 -64.41(18)
C201 C203 C211 C212 -175.43(13)
C216 C211 C212 C213 0.6(2)
C203 C211 C212 C213 -178.58(13)
C211 C212 C213 C214 -1.8(2)
C212 C213 C214 C215 1.3(2)
C213 C214 C215 C216 0.5(2)
C212 C211 C216 C215 1.1(2)
C203 C211 C216 C215 -179.53(12)
C212 C211 C216 C204 -176.79(12)
C203 C211 C216 C204 2.53(15)
C214 C215 C216 C211 -1.7(2)
C214 C215 C216 C204 175.87(14)
C217 C204 C216 C211 -120.82(13)
C201 C204 C216 C211 -9.17(14)
C217 C204 C216 C215 61.44(19)
C201 C204 C216 C215 173.09(14)
C216 C204 C217 C218 -80.62(18)
C201 C204 C217 C218 168.82(14)
C216 C204 C217 C222 94.82(14)
C201 C204 C217 C222 -15.74(14)
C222 C217 C218 C219 -0.3(2)
C204 C217 C218 C219 174.63(14)
C217 C218 C219 C220 -1.0(2)
C218 C219 C220 C221 1.8(2)
C219 C220 C221 C222 -1.3(2)
C220 C221 C222 C217 -0.05(19)
C220 C221 C222 C202 179.89(14)
C220 C221 C222 Na2 139.18(12)
C218 C217 C222 C221 0.84(19)
C204 C217 C222 C221 -175.00(12)
C218 C217 C222 C202 -179.12(12)
C204 C217 C222 C202 5.04(15)
C218 C217 C222 Na2 -117.06(14)
C204 C217 C222 Na2 67.10(15)
C205 C202 C222 C221 51.9(2)
C201 C202 C222 C221 -171.82(14)
Na2 C202 C222 C221 -51.81(16)
C205 C202 C222 C217 -128.10(15)
C201 C202 C222 C217 8.13(15)
Na2 C202 C222 C217 128.14(10)
C205 C202 C222 Na2 103.76(16)
C201 C202 C222 Na2 -120.01(11)
C304 C301 C302 C322 13.36(14)
C303 C301 C302 C322 128.85(12)
C304 C301 C302 C305 -130.20(11)
C303 C301 C302 C305 -14.71(14)
C304 C301 C302 Na3 128.49(9)
C303 C301 C302 Na3 -116.02(9)
C302 C301 C303 C310 17.02(13)
C304 C301 C303 C310 128.87(11)
C302 C301 C303 C311 -101.22(12)
C304 C301 C303 C311 10.63(14)
C302 C301 C304 C317 -16.75(13)
C303 C301 C304 C317 -128.49(11)
C302 C301 C304 C316 100.26(12)
C303 C301 C304 C316 -11.49(13)
C322 C302 C305 C306 53.2(2)
C301 C302 C305 C306 -173.16(14)
Na3 C302 C305 C306 -63.44(17)
C322 C302 C305 C310 -127.39(15)
C301 C302 C305 C310 6.26(15)
Na3 C302 C305 C310 115.98(10)
C322 C302 C305 Na3 116.63(16)
C301 C302 C305 Na3 -109.72(11)
C310 C305 C306 C307 -1.5(2)
C302 C305 C306 C307 177.84(14)
Na3 C305 C306 C307 129.26(13)
C305 C306 C307 C308 0.3(2)
C306 C307 C308 C309 0.9(2)
C307 C308 C309 C310 -0.8(2)
C308 C309 C310 C305 -0.5(2)
C308 C309 C310 C303 175.72(14)
C306 C305 C310 C309 1.6(2)
C302 C305 C310 C309 -177.87(13)
Na3 C305 C310 C309 -115.33(13)
C306 C305 C310 C303 -175.23(12)
C302 C305 C310 C303 5.25(15)
Na3 C305 C310 C303 67.79(13)
C311 C303 C310 C309 -80.16(18)
C301 C303 C310 C309 169.26(14)
C311 C303 C310 C305 96.42(14)
C301 C303 C310 C305 -14.16(14)
C310 C303 C311 C312 61.43(18)
C301 C303 C311 C312 172.98(13)
C310 C303 C311 C316 -117.05(13)
C301 C303 C311 C316 -5.50(14)
C316 C311 C312 C313 -0.5(2)
C303 C311 C312 C313 -178.87(13)
C311 C312 C313 C314 1.2(2)
C312 C313 C314 C315 -0.7(2)
C313 C314 C315 C316 -0.5(2)
C314 C315 C316 C311 1.2(2)
C314 C315 C316 C304 -179.16(13)
C312 C311 C316 C315 -0.72(19)
C303 C311 C316 C315 177.88(12)
C312 C311 C316 C304 179.63(12)
C303 C311 C316 C304 -1.76(15)
C317 C304 C316 C315 -60.41(18)
C301 C304 C316 C315 -171.44(13)
C317 C304 C316 C311 119.20(13)
C301 C304 C316 C311 8.18(14)
C316 C304 C317 C318 79.20(18)
C301 C304 C317 C318 -171.12(13)
C316 C304 C317 C322 -94.68(13)
C301 C304 C317 C322 15.00(14)
C322 C317 C318 C319 1.7(2)
C304 C317 C318 C319 -171.52(13)
C317 C318 C319 C320 1.6(2)
C318 C319 C320 C321 -3.3(2)
C319 C320 C321 C322 1.6(2)
C320 C321 C322 C317 1.7(2)
C320 C321 C322 C302 179.19(14)
C318 C317 C322 C321 -3.3(2)
C304 C317 C322 C321 171.03(12)
C318 C317 C322 C302 178.66(13)
C304 C317 C322 C302 -7.00(15)
C305 C302 C322 C321 -48.2(2)
C301 C302 C322 C321 178.05(14)
Na3 C302 C322 C321 63.02(17)
C305 C302 C322 C317 129.42(15)
C301 C302 C322 C317 -4.28(15)
Na3 C302 C322 C317 -119.31(10)
C403 C401 C402 C422 -130.07(11)
C404 C401 C402 C422 -14.53(14)
C403 C401 C402 C405 13.18(14)
C404 C401 C402 C405 128.71(12)
C403 C401 C402 Na4 121.87(9)
C404 C401 C402 Na4 -122.59(9)
C402 C401 C403 C411 100.74(11)
C404 C401 C403 C411 -10.89(13)
C402 C401 C403 C410 -16.52(13)
C404 C401 C403 C410 -128.15(11)
C402 C401 C404 C417 17.45(13)
C403 C401 C404 C417 129.45(11)
C402 C401 C404 C416 -100.68(12)
C403 C401 C404 C416 11.32(14)
C422 C402 C405 C406 -49.7(2)
C401 C402 C405 C406 176.69(13)
Na4 C402 C405 C406 60.58(16)
C422 C402 C405 C410 129.44(15)
C401 C402 C405 C410 -4.15(15)
Na4 C402 C405 C410 -120.26(10)
C422 C402 C405 Na4 -110.30(16)
C401 C402 C405 Na4 116.11(11)
C410 C405 C406 C407 1.44(19)
C402 C405 C406 C407 -179.46(14)
Na4 C405 C406 C407 -135.11(12)
C405 C406 C407 C408 0.6(2)
C406 C407 C408 C409 -2.0(2)
C407 C408 C409 C410 1.3(2)
C408 C409 C410 C405 0.8(2)
C408 C409 C410 C403 -172.54(13)
C406 C405 C410 C409 -2.17(19)
C402 C405 C410 C409 178.54(12)
Na4 C405 C410 C409 120.29(13)
C406 C405 C410 C403 172.33(11)
C402 C405 C410 C403 -6.96(15)
Na4 C405 C410 C403 -65.21(13)
C411 C403 C410 C409 78.79(17)
C401 C403 C410 C409 -171.16(13)
C411 C403 C410 C405 -95.20(13)
C401 C403 C410 C405 14.86(14)
C410 C403 C411 C416 117.42(13)
C401 C403 C411 C416 6.24(14)
C410 C403 C411 C412 -61.34(18)
C401 C403 C411 C412 -172.52(13)
C416 C411 C412 C413 0.8(2)
C403 C411 C412 C413 179.45(13)
C411 C412 C413 C414 -1.3(2)
C412 C413 C414 C415 0.7(2)
C413 C414 C415 C416 0.4(2)
C414 C415 C416 C411 -0.9(2)
C414 C415 C416 C404 179.85(13)
C412 C411 C416 C415 0.3(2)
C403 C411 C416 C415 -178.57(12)
C412 C411 C416 C404 179.68(12)
C403 C411 C416 C404 0.82(15)
C417 C404 C416 C415 60.37(18)
C401 C404 C416 C415 171.87(13)
C417 C404 C416 C411 -118.97(13)
C401 C404 C416 C411 -7.47(14)
C416 C404 C417 C418 -79.92(18)
C401 C404 C417 C418 169.75(14)
C416 C404 C417 C422 95.15(13)
C401 C404 C417 C422 -15.17(14)
C422 C417 C418 C419 -0.5(2)
C404 C417 C418 C419 174.10(14)
C417 C418 C419 C420 -0.9(2)
C418 C419 C420 C421 1.2(2)
C419 C420 C421 C422 -0.2(2)
C420 C421 C422 C417 -1.2(2)
C420 C421 C422 C402 178.39(14)
C420 C421 C422 Na4 135.12(12)
C418 C417 C422 C421 1.5(2)
C404 C417 C422 C421 -173.97(11)
C418 C417 C422 C402 -178.15(13)
C404 C417 C422 C402 6.36(15)
C418 C417 C422 Na4 -119.56(13)
C404 C417 C422 Na4 64.95(14)
C405 C402 C422 C421 52.4(2)
C401 C402 C422 C421 -174.15(14)
Na4 C402 C422 C421 -58.24(16)
C405 C402 C422 C417 -128.02(15)
C401 C402 C422 C417 5.46(15)
Na4 C402 C422 C417 121.37(10)
C405 C402 C422 Na4 110.61(16)
C401 C402 C422 Na4 -115.91(11)
C135 O3 C131 C132 -61.44(17)
Na1 O3 C131 C132 115.01(12)
O3 C131 C132 C133 58.19(17)
C131 C132 C133 C134 -53.35(19)
C132 C133 C134 C135 52.31(19)
C131 O3 C135 C134 60.36(17)
Na1 O3 C135 C134 -115.83(13)
C133 C134 C135 O3 -55.91(18)
C145 O4 C141 C142 57.90(17)
Na1 O4 C141 C142 -108.28(13)
O4 C141 C142 C143 -55.04(17)
C141 C142 C143 C144 53.69(18)
C142 C143 C144 C145 -55.19(17)
C141 O4 C145 C144 -59.09(16)
Na1 O4 C145 C144 107.82(12)
C143 C144 C145 O4 57.83(16)
C155 O5 C151 C152 60.24(16)
Na1 O5 C151 C152 -150.95(10)
O5 C151 C152 C153 -56.48(17)
C151 C152 C153 C154 52.65(18)
C152 C153 C154 C155 -52.44(18)
C151 O5 C155 C154 -60.23(17)
Na1 O5 C155 C154 150.07(11)
C153 C154 C155 O5 56.09(18)
C235 O23 C231 C232 61.26(16)
Na2 O23 C231 C232 -145.41(11)
O23 C231 C232 C233 -56.38(17)
C231 C232 C233 C234 52.28(18)
C232 C233 C234 C235 -52.12(17)
C231 O23 C235 C234 -61.81(16)
Na2 O23 C235 C234 140.91(11)
C233 C234 C235 O23 56.70(17)
C245 O24 C241 C242 -60.26(17)
Na2 O24 C241 C242 102.30(13)
O24 C241 C242 C243 57.68(17)
C241 C242 C243 C244 -53.62(18)
C242 C243 C244 C245 52.37(18)
C241 O24 C245 C244 59.63(18)
Na2 O24 C245 C244 -102.25(13)
C243 C244 C245 O24 -55.88(18)
C255 O25 C251 C252 59.98(17)
Na2 O25 C251 C252 -121.90(13)
O25 C251 C252 C253 -55.35(19)
C251 C252 C253 C254 52.1(2)
C252 C253 C254 C255 -53.75(19)
C251 O25 C255 C254 -61.84(17)
Na2 O25 C255 C254 119.69(11)
C253 C254 C255 O25 58.94(17)
C335 O33 C331 C332 -59.58(16)
Na3 O33 C331 C332 143.65(10)
O33 C331 C332 C333 56.40(17)
C331 C332 C333 C334 -52.68(18)
C332 C333 C334 C335 52.47(18)
C331 O33 C335 C334 59.58(17)
Na3 O33 C335 C334 -147.26(11)
C333 C334 C335 O33 -56.28(18)
C345 O34 C341 C342 -59.39(18)
Na3 O34 C341 C342 93.44(14)
O34 C341 C342 C343 56.19(18)
C341 C342 C343 C344 -52.4(2)
C342 C343 C344 C345 52.5(2)
C341 O34 C345 C344 58.82(18)
Na3 O34 C345 C344 -92.56(15)
C343 C344 C345 O34 -55.89(19)
C355 O35 C351 C352 61.94(17)
Na3 O35 C351 C352 -85.45(14)
O35 C351 C352 C353 -58.93(18)
C351 C352 C353 C354 53.98(18)
C352 C353 C354 C355 -52.23(18)
C351 O35 C355 C354 -60.28(16)
Na3 O35 C355 C354 84.77(14)
C353 C354 C355 O35 55.78(17)
C435 O43 C431 C432 -61.00(16)
Na4 O43 C431 C432 133.96(11)
O43 C431 C432 C433 58.05(17)
C431 C432 C433 C434 -53.19(17)
C432 C433 C434 C435 52.20(17)
C431 O43 C435 C434 60.10(17)
Na4 O43 C435 C434 -137.33(11)
C433 C434 C435 O43 -56.17(17)
C445 O44 C441 C442 -60.18(16)
Na4 O44 C441 C442 90.10(13)
O44 C441 C442 C443 56.26(17)
C441 C442 C443 C444 -52.61(18)
C442 C443 C444 C445 53.06(18)
C441 O44 C445 C444 60.31(16)
Na4 O44 C445 C444 -89.91(14)
C443 C444 C445 O44 -56.89(17)
C455 O45 C451 C452 61.54(17)
Na4 O45 C451 C452 -78.67(14)
O45 C451 C452 C453 -58.33(18)
C451 C452 C453 C454 53.36(18)
C452 C453 C454 C455 -52.58(18)
C451 O45 C455 C454 -60.59(15)
Na4 O45 C455 C454 78.46(13)
C453 C454 C455 O45 56.61(16)
